data_4321627
loop_
_publ_author_name
'Paul S. Donnelly'
'Jack M. Harrowfield'
'Brian W. Skelton'
'Allan H. White'

_publ_contact_author_address
;
   Department of Chemistry
   University of Western Australia
   Nedlands
   Western Australia 6907
   Australia
;
_publ_contact_author_email bws@crystal.uwa.edu.au
_publ_contact_author_fax (+61)_08_9380_1118
_publ_contact_author_name 'Skelton, B. W.'
_publ_contact_author_phone (+61)_08-9380_3481
_publ_section_title
;
 Carboxymethylation of Cage Amines: Control of Alkylation by Metal Ion
 Coordination
;
_journal_name_full 'Inorganic Chemistry'
_journal_page_first 5817
_journal_page_last 5830
_journal_paper_doi 10.1021/ic000346a
_journal_volume 39
_journal_year 2000
_chemical_formula_sum 'C42 H134 Cl15 Co3 N24 O41'
_chemical_formula_weight 2340.26
_space_group_IT_number 2
_symmetry_cell_setting triclinic
_symmetry_space_group_name_Hall '-P 1'
_symmetry_space_group_name_H-M 'P -1'
_cell_angle_alpha 66.628(3)
_cell_angle_beta 83.144(4)
_cell_angle_gamma 89.451(4)
_cell_formula_units_Z 2
_cell_length_a 13.413(3)
_cell_length_b 17.210(4)
_cell_length_c 21.561(5)
_cell_measurement_reflns_used 8192
_cell_measurement_temperature 150
_cell_measurement_theta_max 26
_cell_measurement_theta_min 2
_cell_volume 4532.1(18)
_computing_cell_refinement 'Siemens SAINT (Siemens, 1995)'
_computing_data_collection 'Siemens SMART (Siemens, 1995)'
_computing_data_reduction 'xtal ADDREF SORTRF'
_computing_molecular_graphics xtal
_computing_publication_material 'xtal BONDLA CIFIO'
_computing_structure_refinement 'xtal CRYLSQ'
_computing_structure_solution xtal
_diffrn_ambient_temperature 150
_diffrn_measurement_device_type
;
Bruker SMART CCD diffractometer
;
_diffrn_measurement_method '\w scans'
_diffrn_radiation_detector 'CCD area detector'
_diffrn_radiation_monochromator graphite
_diffrn_radiation_source 'sealed tube'
_diffrn_radiation_type 'Mo K\a'
_diffrn_radiation_wavelength .71073
_diffrn_reflns_av_R_equivalents .034
_diffrn_reflns_av_sigmaI/netI .096
_diffrn_reflns_limit_h_max 17
_diffrn_reflns_limit_h_min -17
_diffrn_reflns_limit_k_max 23
_diffrn_reflns_limit_k_min -20
_diffrn_reflns_limit_l_max 28
_diffrn_reflns_limit_l_min 0
_diffrn_reflns_number 40151
_diffrn_reflns_theta_max 28.94
_diffrn_reflns_theta_min 1.04
_diffrn_standards_decay_% 0
_exptl_absorpt_coefficient_mu 1.084
_exptl_absorpt_correction_T_max .88
_exptl_absorpt_correction_T_min .65
_exptl_absorpt_correction_type multi-scan
_exptl_absorpt_process_details
;
 SADABS; Sheldrick, 1996
;
_exptl_crystal_colour orange
_exptl_crystal_density_diffrn 1.715
_exptl_crystal_description prism
_exptl_crystal_F_000 2436
_exptl_crystal_size_max .3
_exptl_crystal_size_mid .12
_exptl_crystal_size_min .1
_refine_diff_density_max .997
_refine_diff_density_min -.805
_refine_ls_goodness_of_fit_all 1.143
_refine_ls_goodness_of_fit_ref 1.266
_refine_ls_hydrogen_treatment mixed
_refine_ls_matrix_type full
_refine_ls_number_constraints 0
_refine_ls_number_parameters 1667
_refine_ls_number_reflns 15122
_refine_ls_number_restraints 0
_refine_ls_R_factor_all .073
_refine_ls_R_factor_gt .044
_refine_ls_shift/su_max .099
_refine_ls_shift/su_mean .002
_refine_ls_structure_factor_coef F
_refine_ls_weighting_scheme calc
_refine_ls_wR_factor_all .052
_refine_ls_wR_factor_ref .047
_reflns_d_resolution_high .734
_reflns_d_resolution_low 19.558
_reflns_Friedel_coverage 0
_reflns_limit_h_max 17
_reflns_limit_h_min 0
_reflns_limit_k_max 23
_reflns_limit_k_min -23
_reflns_limit_l_max 28
_reflns_limit_l_min -27
_reflns_number_gt 15122
_reflns_number_total 21441
_reflns_threshold_expression 'F    > 4.00 sig(F   )'
_cod_data_source_file ic000346a_07.cif
_cod_data_source_block pdx
_cod_original_cell_volume 4532.2(18)
_cod_original_sg_symbol_Hall -p_1
_cod_database_code 4321627

loop_
_symmetry_equiv_pos_as_xyz
+x,+y,+z
-x,-y,-z

loop_
_atom_site_label
_atom_site_fract_x
_atom_site_fract_y
_atom_site_fract_z
_atom_site_U_iso_or_equiv
_atom_site_adp_type
_atom_site_calc_flag
_atom_site_calc_attached_atom
_atom_site_occupancy
_atom_site_disorder_assembly
_atom_site_disorder_group
Co1 .11166(3) .40606(3) .34622(2) .0129(3) Uani ? ? 1.00000 ? ?
Co2 .55563(3) .09404(3) .65460(2) .0135(3) Uani ? ? 1.00000 ? ?
Co3 .21520(3) .24275(3) .99395(2) .0149(3) Uani ? ? 1.00000 ? ?
N10 -.2018(2) .5086(2) .33388(18) .020(3) Uani ? ? 1.00000 ? ?
C11 -.0989(2) .4743(2) .33822(16) .017(2) Uani ? ? 1.00000 ? ?
N13a .0705(2) .50090(18) .26750(14) .017(2) Uani ? ? 1.00000 ? ?
C12a -.0348(3) .5287(3) .2715(2) .024(3) Uani ? ? 1.00000 ? ?
C14a .1440(3) .5740(2) .2467(2) .021(3) Uani ? ? 1.00000 ? ?
C14a' .2462(3) .5387(2) .25749(18) .021(3) Uani ? ? 1.00000 ? ?
N13a' .2381(2) .47466(17) .32915(14) .016(2) Uani ? ? 1.00000 ? ?
C12a' .3329(2) .4291(2) .34455(18) .017(3) Uani ? ? 1.00000 ? ?
C12b -.1101(3) .3827(2) .3468(2) .022(3) Uani ? ? 1.00000 ? ?
N13b -.0128(2) .33900(18) .35551(15) .016(2) Uani ? ? 1.00000 ? ?
C14b .0034(3) .2905(2) .3114(2) .022(3) Uani ? ? 1.00000 ? ?
C14b' .1108(3) .2660(2) .3102(2) .020(3) Uani ? ? 1.00000 ? ?
N13b' .1745(2) .34547(18) .29106(15) .016(2) Uani ? ? 1.00000 ? ?
C12b' .2835(2) .3285(2) .29250(18) .018(3) Uani ? ? 1.00000 ? ?
C12c -.0614(3) .4823(3) .3995(2) .024(3) Uani ? ? 1.00000 ? ?
N13c .0433(2) .45505(18) .40780(14) .015(2) Uani ? ? 1.00000 ? ?
C14c .0531(3) .3973(2) .47951(18) .020(3) Uani ? ? 1.00000 ? ?
C14c' .1532(3) .3585(2) .47999(18) .020(3) Uani ? ? 1.00000 ? ?
N13c' .1592(2) .32032(17) .42826(14) .016(2) Uani ? ? 1.00000 ? ?
C12c' .2583(2) .2826(2) .42074(18) .017(3) Uani ? ? 1.00000 ? ?
C11' .3217(2) .3373(2) .35330(17) .016(2) Uani ? ? 1.00000 ? ?
N10' .4254(2) .3039(2) .35645(17) .018(2) Uani ? ? 1.00000 ? ?
N20 .8714(2) .1989(2) .64287(17) .019(2) Uani ? ? 1.00000 ? ?
C21 .7672(2) .1652(2) .64597(17) .017(2) Uani ? ? 1.00000 ? ?
C22a .7272(2) .2193(2) .57922(18) .017(3) Uani ? ? 1.00000 ? ?
N23a .6325(2) .17968(18) .57241(14) .016(2) Uani ? ? 1.00000 ? ?
C24a .6487(3) .1412(2) .52100(18) .020(3) Uani ? ? 1.00000 ? ?
C24a' .5493(3) .1020(2) .52164(17) .020(3) Uani ? ? 1.00000 ? ?
N23a' .5125(2) .04453(19) .59336(14) .016(2) Uani ? ? 1.00000 ? ?
C22a' .4061(3) .0161(3) .6018(2) .023(3) Uani ? ? 1.00000 ? ?
C22b .7053(2) .1739(2) .70728(18) .018(3) Uani ? ? 1.00000 ? ?
N23b .5964(2) .15449(18) .70904(16) .017(2) Uani ? ? 1.00000 ? ?
C24b .5357(3) .2316(2) .6935(2) .022(3) Uani ? ? 1.00000 ? ?
C24b' .4297(3) .2043(2) .6939(2) .024(3) Uani ? ? 1.00000 ? ?
N23b' .4321(2) .15966(18) .64660(15) .016(2) Uani ? ? 1.00000 ? ?
C22b' .3339(3) .1153(2) .6545(2) .023(3) Uani ? ? 1.00000 ? ?
C22c .7764(2) .0729(2) .65555(19) .017(3) Uani ? ? 1.00000 ? ?
N23c .6769(2) .02617(17) .67195(14) .016(2) Uani ? ? 1.00000 ? ?
C24c .6594(3) -.0358(2) .74446(18) .020(3) Uani ? ? 1.00000 ? ?
C24c' .5545(3) -.0728(2) .7569(2) .021(3) Uani ? ? 1.00000 ? ?
N23c' .4851(2) -.00072(17) .73463(15) .016(2) Uani ? ? 1.00000 ? ?
C22c' .3835(3) -.0313(2) .72948(18) .020(3) Uani ? ? 1.00000 ? ?
C21' .3444(2) .0234(2) .66308(17) .018(3) Uani ? ? 1.00000 ? ?
N20' .2404(2) -.0109(2) .66663(18) .021(3) Uani ? ? 1.00000 ? ?
N30 .5370(2) .1826(2) .94124(18) .024(3) Uani ? ? 1.00000 ? ?
C31 .4305(2) .2018(2) .95827(17) .018(3) Uani ? ? 1.00000 ? ?
C32a .3934(3) .2571(2) .89153(18) .020(3) Uani ? ? 1.00000 ? ?
N33a .2838(2) .27353(18) .90015(14) .016(2) Uani ? ? 1.00000 ? ?
C34a .2225(3) .2330(2) .86643(19) .021(3) Uani ? ? 1.00000 ? ?
C34a' .1142(3) .2460(3) .88592(18) .022(3) Uani ? ? 1.00000 ? ?
N33a' .0959(2) .2114(2) .96174(15) .019(2) Uani ? ? 1.00000 ? ?
C32a' -.0052(3) .2307(3) .9880(2) .025(3) Uani ? ? 1.00000 ? ?
C32b .4342(3) .2489(2) 1.00507(19) .018(3) Uani ? ? 1.00000 ? ?
N33b .3354(2) .28307(18) 1.01880(15) .017(2) Uani ? ? 1.00000 ? ?
C34b .3367(3) .3776(2) .9889(2) .021(3) Uani ? ? 1.00000 ? ?
C34b' .2310(3) .4013(2) 1.0027(2) .021(3) Uani ? ? 1.00000 ? ?
N33b' .1657(2) .35771(18) .97354(15) .018(2) Uani ? ? 1.00000 ? ?
C32b' .0559(3) .3670(2) .9917(2) .024(3) Uani ? ? 1.00000 ? ?
C32c .3713(3) .1168(2) .9935(2) .021(3) Uani ? ? 1.00000 ? ?
N33c .2670(2) .12690(18) 1.02155(14) .018(2) Uani ? ? 1.00000 ? ?
C34c .2512(3) .0870(2) 1.09747(17) .022(3) Uani ? ? 1.00000 ? ?
C34c' .1475(3) .1091(2) 1.1188(2) .022(3) Uani ? ? 1.00000 ? ?
N33c' .1433(2) .20268(19) 1.08734(15) .019(2) Uani ? ? 1.00000 ? ?
C32c' .0413(3) .2321(3) 1.0979(2) .024(3) Uani ? ? 1.00000 ? ?
C31' -.0001(2) .2810(2) 1.03174(18) .023(3) Uani ? ? 1.00000 ? ?
N30' -.1071(2) .2976(2) 1.0512(2) .028(3) Uani ? ? 1.00000 ? ?
Cl1 -.39103(9) .36232(9) .07730(6) .0517(11) Uani ? ? 1.00000 ? ?
O11 -.3409(3) .3882(3) .1204(2) .084(5) Uani ? ? 1.00000 ? ?
O12 -.3810(3) .4285(2) .01098(17) .077(4) Uani ? ? 1.00000 ? ?
O13 -.4935(3) .3488(4) .1023(3) .131(7) Uani ? ? 1.00000 ? ?
O14 -.3502(4) .2871(3) .0736(3) .124(6) Uani ? ? 1.00000 ? ?
Cl2 .55255(6) .57247(5) .30657(5) .0242(7) Uani ? ? 1.00000 ? ?
O21 .64100(19) .62803(16) .28125(15) .036(2) Uani ? ? 1.00000 ? ?
O22 .57880(18) .48560(15) .32451(13) .027(2) Uani ? ? 1.00000 ? ?
O23 .5038(3) .58163(18) .36550(16) .063(3) Uani ? ? 1.00000 ? ?
O24 .4877(2) .59576(18) .25496(17) .054(3) Uani ? ? 1.00000 ? ?
Cl3 -.31683(6) .24046(5) .32250(4) .0238(7) Uani ? ? 1.00000 ? ?
O31 -.4011(2) .21653(18) .29780(16) .044(3) Uani ? ? 1.00000 ? ?
O32 -.2694(2) .16492(17) .36257(14) .039(2) Uani ? ? 1.00000 ? ?
O33 -.3499(2) .28620(17) .36395(14) .036(2) Uani ? ? 1.00000 ? ?
O34 -.2464(2) .29267(18) .26662(14) .044(3) Uani ? ? 1.00000 ? ?
Cl4 -.11669(7) .73709(5) .31909(5) .0246(7) Uani ? ? 1.00000 ? ?
O41 -.0254(3) .7129(2) .2939(3) .099(5) Uani ? ? 1.00000 ? ?
O42 -.0976(2) .7837(2) .35883(15) .051(3) Uani ? ? 1.00000 ? ?
O43 -.1669(3) .7905(2) .26495(18) .072(4) Uani ? ? 1.00000 ? ?
O44 -.1809(2) .66339(18) .35969(16) .050(3) Uani ? ? 1.00000 ? ?
Cl5 -.15842(7) .00299(7) .14894(5) .0306(8) Uani ? ? 1.00000 ? ?
O51 -.1305(2) .00333(19) .21070(14) .038(3) Uani ? ? 1.00000 ? ?
O52 -.1652(3) .0863(2) .09962(17) .065(3) Uani ? ? 1.00000 ? ?
O53 -.2530(2) -.04073(18) .16148(15) .042(3) Uani ? ? 1.00000 ? ?
O54 -.0833(2) -.0408(3) .12330(16) .068(4) Uani ? ? 1.00000 ? ?
Cl6 -.19629(7) .16729(7) .88850(6) .0401(10) Uani ? ? 1.00000 ? ?
O61 -.2721(2) .1024(3) .9127(3) .097(5) Uani ? ? 1.00000 ? ?
O62 -.2025(4) .2206(3) .8189(2) .092(5) Uani ? ? 1.00000 ? ?
O63 -.09922(19) .12878(17) .89283(15) .036(2) Uani ? ? 1.00000 ? ?
O64 -.2076(2) .2150(2) .92983(18) .056(3) Uani ? ? 1.00000 ? ?
Cl7 .00995(6) .06872(5) .31960(5) .0227(7) Uani ? ? 1.00000 ? ?
O71 -.01325(19) -.01744(15) .32934(13) .030(2) Uani ? ? 1.00000 ? ?
O72 .0076(4) .0772(3) .3809(2) .040(4) Uani ? ? .676(7) ? ?
O73 -.0632(4) .1240(3) .2797(3) .041(4) Uani ? ? .676(7) ? ?
O74 .1065(3) .0942(2) .2796(2) .036(4) Uani ? ? .676(7) ? ?
O72' -.0655(8) .0882(5) .3662(5) .040(9) Uani ? ? .324(7) ? ?
O73' .0131(10) .1264(6) .2559(4) .050(10) Uani ? ? .324(7) ? ?
O74' .1085(6) .0740(5) .3471(6) .041(9) Uani ? ? .324(7) ? ?
Cl8 .46918(6) .31146(5) .49957(4) .0229(6) Uani ? ? 1.00000 ? ?
Cl9 -.23809(7) .52994(5) .18190(4) .0236(7) Uani ? ? 1.00000 ? ?
Cl10 .36461(7) .11001(5) .39804(5) .0266(7) Uani ? ? 1.00000 ? ?
Cl11 .17532(7) .60701(5) .40050(5) .0264(7) Uani ? ? 1.00000 ? ?
Cl12 .28353(7) .24835(6) .17209(4) .0265(7) Uani ? ? 1.00000 ? ?
Cl13 .08575(8) .44515(7) .14377(5) .0347(8) Uani ? ? 1.00000 ? ?
Cl14 -.02902(6) .18685(5) .50224(4) .0227(6) Uani ? ? 1.00000 ? ?
Cl15 -.50770(7) -.06026(6) .13850(4) .0272(7) Uani ? ? 1.00000 ? ?
O01 -.4604(2) .4080(2) .23265(17) .031(2) Uani ? ? 1.00000 ? ?
O02 .0736(2) .91071(18) .23288(15) .027(2) Uani ? ? 1.00000 ? ?
O03 -.3079(2) .4074(2) .45273(16) .028(2) Uani ? ? 1.00000 ? ?
O04 .1800(2) .0930(2) .54711(15) .029(2) Uani ? ? 1.00000 ? ?
O05 .1087(2) .0325(2) .00247(18) .033(3) Uani ? ? 1.00000 ? ?
O06 .3622(3) .6672(2) .12050(16) .037(3) Uani ? ? 1.00000 ? ?
O07 -.1463(3) .0099(3) .5195(2) .041(3) Uani ? ? 1.00000 ? ?
O08 .3667(3) .4875(2) .4834(2) .040(3) Uani ? ? 1.00000 ? ?
O09 .4296(4) .5145(3) .1338(3) .086(5) Uani ? ? 1.00000 ? ?
O010 -.3880(3) .1121(3) .0647(2) .050(3) Uani ? ? 1.00000 ? ?
O011 -.1212(3) .4156(3) .1056(2) .049(4) Uani ? ? 1.00000 ? ?
O012 .2055(2) .61164(18) .05959(15) .041(3) Uani ? ? 1.00000 ? ?
O013 -.2099(4) .1964(2) .1834(3) .134(6) Uani ? ? 1.00000 ? ?
H10A -.247(3) .472(2) .376(2) .029(10) Uiso ? ? 1.00000 ? ?
H10B -.201(3) .559(2) .3333(18) .021(10) Uiso ? ? 1.00000 ? ?
H10C -.216(3) .510(3) .300(2) .033(13) Uiso ? ? 1.00000 ? ?
H12aA -.032(3) .582(3) .270(2) .041(13) Uiso ? ? 1.00000 ? ?
H12aB -.068(3) .524(2) .235(2) .041(12) Uiso ? ? 1.00000 ? ?
H13a .078(2) .484(2) .2348(18) .016(9) Uiso ? ? 1.00000 ? ?
H14aA .124(2) .605(2) .2738(16) .012(8) Uiso ? ? 1.00000 ? ?
H14aB .142(2) .606(2) .2016(18) .017(9) Uiso ? ? 1.00000 ? ?
H14a'A .294(3) .577(2) .2515(18) .026(10) Uiso ? ? 1.00000 ? ?
H14a'B .268(3) .508(2) .2266(18) .028(10) Uiso ? ? 1.00000 ? ?
H13a' .229(3) .502(2) .355(2) .030(11) Uiso ? ? 1.00000 ? ?
H12a'A .350(2) .430(2) .3861(17) .014(9) Uiso ? ? 1.00000 ? ?
H12a'B .384(3) .458(2) .3078(18) .021(9) Uiso ? ? 1.00000 ? ?
H12bA -.134(3) .382(2) .307(2) .026(10) Uiso ? ? 1.00000 ? ?
H12bB -.157(3) .356(2) .388(2) .029(10) Uiso ? ? 1.00000 ? ?
H13b -.017(3) .302(3) .395(2) .037(12) Uiso ? ? 1.00000 ? ?
H14bA -.008(2) .330(2) .2656(18) .019(9) Uiso ? ? 1.00000 ? ?
H14bB -.042(3) .243(2) .3292(18) .029(10) Uiso ? ? 1.00000 ? ?
H14b'A .129(2) .241(2) .2767(17) .014(9) Uiso ? ? 1.00000 ? ?
H14b'B .124(2) .226(2) .3528(18) .016(7) Uiso ? ? 1.00000 ? ?
H13b' .165(3) .373(2) .2535(18) .013(6) Uiso ? ? 1.00000 ? ?
H12b'A .323(2) .368(2) .2489(17) .014(8) Uiso ? ? 1.00000 ? ?
H12b'B .295(2) .272(2) .2971(16) .017(9) Uiso ? ? 1.00000 ? ?
H12cA -.112(3) .451(2) .4404(18) .025(7) Uiso ? ? 1.00000 ? ?
H12cB -.066(3) .537(2) .3974(17) .020(6) Uiso ? ? 1.00000 ? ?
H13c .079(3) .499(2) .4033(18) .024(10) Uiso ? ? 1.00000 ? ?
H14cA .001(3) .360(2) .4926(18) .021(10) Uiso ? ? 1.00000 ? ?
H14cB .047(2) .427(2) .5068(18) .018(9) Uiso ? ? 1.00000 ? ?
H14c'A .159(2) .316(2) .5211(18) .016(7) Uiso ? ? 1.00000 ? ?
H14c'B .206(2) .399(2) .4667(16) .013(6) Uiso ? ? 1.00000 ? ?
H13c' .114(3) .280(2) .4425(19) .026(11) Uiso ? ? 1.00000 ? ?
H12c'A .248(2) .227(2) .4209(15) .008(8) Uiso ? ? 1.00000 ? ?
H12c'B .295(3) .283(2) .455(2) .027(10) Uiso ? ? 1.00000 ? ?
H10'A .422(3) .251(2) .3646(18) .023(10) Uiso ? ? 1.00000 ? ?
H10'B .470(3) .338(3) .313(2) .046(13) Uiso ? ? 1.00000 ? ?
H10'C .455(3) .310(2) .388(2) .030(11) Uiso ? ? 1.00000 ? ?
H20A .874(3) .254(3) .638(2) .035(12) Uiso ? ? 1.00000 ? ?
H20B .896(3) .166(2) .685(2) .021(10) Uiso ? ? 1.00000 ? ?
H20C .909(3) .197(2) .612(2) .030(12) Uiso ? ? 1.00000 ? ?
H22aA .716(2) .279(2) .5742(15) .010(5) Uiso ? ? 1.00000 ? ?
H22aB .777(2) .222(2) .5426(16) .012(6) Uiso ? ? 1.00000 ? ?
H23a .592(3) .219(2) .5555(17) .013(9) Uiso ? ? 1.00000 ? ?
H24aA .671(2) .180(2) .4764(16) .007(5) Uiso ? ? 1.00000 ? ?
H24aB .699(2) .099(2) .5372(15) .008(6) Uiso ? ? 1.00000 ? ?
H24a'A .501(3) .144(2) .5044(17) .016(9) Uiso ? ? 1.00000 ? ?
H24a'B .556(2) .071(2) .4936(16) .013(8) Uiso ? ? 1.00000 ? ?
H23a' .540(3) .006(2) .600(2) .021(11) Uiso ? ? 1.00000 ? ?
H22a'A .381(3) .051(2) .5613(19) .021(10) Uiso ? ? 1.00000 ? ?
H22a'B .406(3) -.037(2) .6049(18) .022(10) Uiso ? ? 1.00000 ? ?
H22bA .728(2) .135(2) .7481(17) .014(6) Uiso ? ? 1.00000 ? ?
H22bB .717(2) .236(2) .7047(16) .015(6) Uiso ? ? 1.00000 ? ?
H23b .578(3) .128(2) .7472(18) .013(10) Uiso ? ? 1.00000 ? ?
H24bA .539(2) .257(2) .7274(16) .012(8) Uiso ? ? 1.00000 ? ?
H24bB .564(3) .272(2) .6530(18) .019(9) Uiso ? ? 1.00000 ? ?
H24b'A .398(2) .164(2) .7407(18) .017(9) Uiso ? ? 1.00000 ? ?
H24b'B .384(3) .252(2) .6775(17) .018(9) Uiso ? ? 1.00000 ? ?
H23b' .439(3) .195(2) .6113(18) .014(10) Uiso ? ? 1.00000 ? ?
H22b'A .297(3) .118(2) .6930(19) .023(10) Uiso ? ? 1.00000 ? ?
H22b'B .308(3) .143(2) .619(2) .024(11) Uiso ? ? 1.00000 ? ?
H22cA .811(2) .070(2) .6159(17) .017(9) Uiso ? ? 1.00000 ? ?
H22cB .814(2) .042(2) .6927(18) .017(9) Uiso ? ? 1.00000 ? ?
H23c .683(3) -.005(2) .650(2) .032(12) Uiso ? ? 1.00000 ? ?
H24cA .707(2) -.077(2) .7503(15) .008(5) Uiso ? ? 1.00000 ? ?
H24cB .665(2) -.008(2) .7728(16) .009(6) Uiso ? ? 1.00000 ? ?
H24c'A .553(2) -.103(2) .7296(17) .013(9) Uiso ? ? 1.00000 ? ?
H24c'B .533(3) -.113(2) .8045(19) .026(10) Uiso ? ? 1.00000 ? ?
H23c' .475(3) .015(2) .7652(19) .023(11) Uiso ? ? 1.00000 ? ?
H22c'A .388(3) -.087(2) .7317(17) .023(10) Uiso ? ? 1.00000 ? ?
H22c'B .333(3) -.034(2) .768(2) .034(11) Uiso ? ? 1.00000 ? ?
H20'A .203(3) -.013(2) .707(2) .033(11) Uiso ? ? 1.00000 ? ?
H20'B .210(3) .021(2) .6295(19) .019(10) Uiso ? ? 1.00000 ? ?
H20'C .248(3) -.066(3) .671(2) .053(14) Uiso ? ? 1.00000 ? ?
H30A .538(3) .149(3) .922(2) .035(12) Uiso ? ? 1.00000 ? ?
H30B .568(3) .155(2) .979(2) .033(12) Uiso ? ? 1.00000 ? ?
H30C .575(3) .236(3) .918(2) .041(12) Uiso ? ? 1.00000 ? ?
H32aA .434(3) .312(2) .8735(17) .022(9) Uiso ? ? 1.00000 ? ?
H32aB .404(2) .230(2) .8620(16) .009(8) Uiso ? ? 1.00000 ? ?
H33a .273(2) .326(2) .8777(17) .012(9) Uiso ? ? 1.00000 ? ?
H34aA .243(3) .261(2) .819(2) .035(11) Uiso ? ? 1.00000 ? ?
H34aB .234(3) .167(2) .8829(17) .024(10) Uiso ? ? 1.00000 ? ?
H34a'A .095(2) .307(2) .8693(16) .014(9) Uiso ? ? 1.00000 ? ?
H34a'B .071(3) .221(2) .8718(19) .029(11) Uiso ? ? 1.00000 ? ?
H33a' .096(3) .161(2) .9749(19) .021(11) Uiso ? ? 1.00000 ? ?
H32a'A -.038(2) .257(2) .9519(17) .013(9) Uiso ? ? 1.00000 ? ?
H32a'B -.039(3) .181(2) 1.0153(19) .025(10) Uiso ? ? 1.00000 ? ?
H32bA .456(3) .214(2) 1.045(2) .024(10) Uiso ? ? 1.00000 ? ?
H32bB .486(2) .296(2) .9835(16) .012(8) Uiso ? ? 1.00000 ? ?
H33b .331(3) .271(2) 1.0595(18) .019(10) Uiso ? ? 1.00000 ? ?
H34bA .379(3) .400(2) 1.0092(18) .024(10) Uiso ? ? 1.00000 ? ?
H34bB .360(3) .398(2) .9392(19) .022(9) Uiso ? ? 1.00000 ? ?
H34b'A .213(2) .381(2) 1.0516(18) .018(9) Uiso ? ? 1.00000 ? ?
H34b'B .224(3) .463(2) .9815(18) .023(10) Uiso ? ? 1.00000 ? ?
H33b' .181(3) .385(2) .9285(19) .023(10) Uiso ? ? 1.00000 ? ?
H32b'A .049(3) .399(2) 1.0195(19) .026(10) Uiso ? ? 1.00000 ? ?
H32b'B .023(3) .398(2) .9501(19) .024(10) Uiso ? ? 1.00000 ? ?
H32cA .371(2) .095(2) .9588(17) .018(9) Uiso ? ? 1.00000 ? ?
H32cB .407(2) .078(2) 1.0317(17) .011(8) Uiso ? ? 1.00000 ? ?
H33c .226(3) .097(2) 1.0091(19) .030(11) Uiso ? ? 1.00000 ? ?
H34cA .262(3) .028(2) 1.1132(17) .022(9) Uiso ? ? 1.00000 ? ?
H34cB .308(2) .116(2) 1.1141(16) .015(9) Uiso ? ? 1.00000 ? ?
H34c'A .095(3) .086(2) 1.1010(18) .027(10) Uiso ? ? 1.00000 ? ?
H34c'B .135(3) .092(2) 1.1638(19) .022(10) Uiso ? ? 1.00000 ? ?
H33c' .176(2) .219(2) 1.1060(16) .000(8) Uiso ? ? 1.00000 ? ?
H32c'A .002(3) .188(2) 1.1229(18) .018(10) Uiso ? ? 1.00000 ? ?
H32c'B .044(3) .268(2) 1.1227(18) .021(9) Uiso ? ? 1.00000 ? ?
H30'A -.114(3) .330(2) 1.074(2) .032(12) Uiso ? ? 1.00000 ? ?
H30'B -.133(3) .320(2) 1.018(2) .021(11) Uiso ? ? 1.00000 ? ?
H30'C -.157(6) .233(5) 1.086(4) .19(3) Uiso ? ? 1.00000 ? ?
H01A -.431(5) .427(4) .244(4) .10(3) Uiso ? ? 1.00000 ? ?
H01B -.434(4) .386(3) .208(2) .050(16) Uiso ? ? 1.00000 ? ?
H02A .066(3) .893(3) .206(2) .036(14) Uiso ? ? 1.00000 ? ?
H02B .024(4) .933(3) .245(3) .08(2) Uiso ? ? 1.00000 ? ?
H03A -.330(4) .446(4) .470(3) .09(2) Uiso ? ? 1.00000 ? ?
H03B -.342(4) .391(4) .449(3) .05(2) Uiso ? ? 1.00000 ? ?
H04A .115(4) .110(3) .557(3) .09(2) Uiso ? ? 1.00000 ? ?
H04B .177(3) .069(3) .528(2) .037(16) Uiso ? ? 1.00000 ? ?
H05A .104(3) -.015(3) .038(2) .053(15) Uiso ? ? 1.00000 ? ?
H05B .100(4) .025(3) -.027(3) .047(16) Uiso ? ? 1.00000 ? ?
H06A .386(4) .621(3) .116(3) .069(19) Uiso ? ? 1.00000 ? ?
H06B .314(4) .668(3) .105(3) .06(2) Uiso ? ? 1.00000 ? ?
H07A -.119(4) -.017(3) .552(3) .06(2) Uiso ? ? 1.00000 ? ?
H07B -.111(4) .043(3) .499(2) .041(16) Uiso ? ? 1.00000 ? ?
H08A .406(5) .515(4) .448(3) .10(2) Uiso ? ? 1.00000 ? ?
H08B .392(5) .454(4) .506(3) .10(3) Uiso ? ? 1.00000 ? ?
H09A .431(4) .506(4) .106(3) .05(2) Uiso ? ? 1.00000 ? ?
H09B .477(5) .476(4) .157(3) .10(2) Uiso ? ? 1.00000 ? ?
H010A -.402(4) .065(4) .080(3) .08(2) Uiso ? ? 1.00000 ? ?
H010B -.333(5) .122(4) .060(3) .09(3) Uiso ? ? 1.00000 ? ?
H011A -.081(4) .428(3) .119(3) .049(19) Uiso ? ? 1.00000 ? ?
H011B -.171(6) .406(4) .138(4) .13(3) Uiso ? ? 1.00000 ? ?
H012A .26311 .59896 .03730 .06200 Uiso ? ? 1.00000 ? ?
H012B .16624 .55067 .08862 .06200 Uiso ? ? 1.00000 ? ?

loop_
_atom_site_aniso_label
_atom_site_aniso_U_11
_atom_site_aniso_U_22
_atom_site_aniso_U_33
_atom_site_aniso_U_12
_atom_site_aniso_U_13
_atom_site_aniso_U_23
Co1 .0127(2) .0132(2) .0127(2) .00003(17) -.00100(17) -.00539(18)
Co2 .0137(2) .0137(2) .0135(2) .00161(17) -.00146(17) -.00597(18)
Co3 .0144(2) .0167(2) .0136(2) -.00028(18) -.00098(18) -.00606(19)
N10 .0165(15) .0219(17) .0212(18) .0039(13) -.0031(13) -.0091(15)
C11 .0138(16) .0213(17) .0163(17) .0029(14) -.0028(13) -.0092(14)
N13a .0147(14) .0203(15) .0154(15) .0013(12) -.0018(12) -.0063(13)
C12a .0155(18) .026(2) .022(2) .0042(15) -.0013(15) -.0013(17)
C14a .0226(19) .0174(18) .019(2) -.0000(15) -.0025(15) -.0030(16)
C14a' .0190(18) .0170(18) .021(2) -.0044(15) -.0003(15) -.0016(15)
N13a' .0153(14) .0142(14) .0173(15) -.0001(11) .0010(12) -.0048(12)
C12a' .0130(17) .0176(17) .0184(18) -.0008(14) -.0022(14) -.0064(15)
C12b .0136(17) .0235(19) .032(2) .0021(15) -.0043(16) -.0138(18)
N13b .0173(15) .0141(14) .0160(15) -.0014(12) -.0001(12) -.0061(13)
C14b .0213(19) .024(2) .026(2) -.0044(16) .0000(16) -.0156(17)
C14b' .0163(17) .0219(18) .026(2) -.0018(15) .0005(15) -.0146(17)
N13b' .0150(14) .0187(15) .0154(15) .0005(12) -.0044(12) -.0069(13)
C12b' .0148(17) .0209(18) .0199(19) .0030(14) -.0006(14) -.0092(16)
C12c .0188(19) .034(2) .027(2) .0112(16) -.0079(16) -.0196(18)
N13c .0159(14) .0160(14) .0146(14) .0002(12) -.0020(11) -.0063(12)
C14c .025(2) .0204(18) .0144(18) .0025(16) -.0015(15) -.0072(15)
C14c' .024(2) .0210(18) .0122(17) .0049(16) -.0037(15) -.0048(15)
N13c' .0140(14) .0153(14) .0171(15) -.0001(12) -.0005(12) -.0062(12)
C12c' .0155(17) .0178(18) .0179(18) .0035(14) -.0029(14) -.0063(15)
C11' .0120(16) .0177(16) .0187(18) .0027(13) -.0023(13) -.0075(14)
N10' .0151(15) .0186(16) .0223(17) .0016(13) -.0016(13) -.0096(14)
N20 .0162(15) .0183(16) .0201(17) -.0012(13) -.0023(13) -.0060(14)
C21 .0127(16) .0165(16) .0197(18) -.0001(13) -.0021(13) -.0065(14)
C22a .0140(17) .0171(17) .0187(18) -.0017(14) -.0005(14) -.0058(15)
N23a .0151(14) .0157(14) .0166(15) .0026(12) -.0034(12) -.0057(12)
C24a .0227(19) .0228(19) .0144(18) -.0006(15) .0018(15) -.0092(16)
C24a' .027(2) .0234(19) .0131(17) -.0003(16) -.0025(15) -.0093(15)
N23a' .0159(15) .0161(15) .0160(15) .0019(12) .0003(12) -.0068(13)
C22a' .0190(18) .031(2) .025(2) -.0025(16) .0001(16) -.0182(18)
C22b .0169(17) .0201(18) .0199(19) .0017(14) -.0063(14) -.0089(15)
N23b .0162(15) .0163(15) .0164(16) .0010(12) .0010(12) -.0061(13)
C24b .0209(19) .0207(19) .030(2) .0048(15) -.0055(16) -.0150(18)
C24b' .0181(18) .029(2) .031(2) .0059(16) -.0030(16) -.0201(18)
N23b' .0177(15) .0156(15) .0141(16) .0034(12) -.0005(12) -.0042(13)
C22b' .0158(18) .025(2) .027(2) .0033(15) -.0030(17) -.0096(18)
C22c .0143(17) .0172(17) .0192(18) .0019(14) -.0011(14) -.0074(15)
N23c .0151(14) .0133(14) .0172(15) .0004(11) -.0013(11) -.0052(12)
C24c .0205(19) .0186(18) .0181(19) .0040(15) -.0042(15) -.0030(15)
C24c' .0209(18) .0151(17) .023(2) .0025(14) -.0010(15) -.0040(16)
N23c' .0178(15) .0150(14) .0154(15) .0003(11) -.0014(12) -.0073(12)
C22c' .0162(18) .0220(19) .023(2) -.0041(15) .0007(15) -.0090(16)
C21' .0133(16) .0222(18) .0223(18) -.0020(14) -.0011(14) -.0117(15)
N20' .0156(15) .0268(18) .0242(18) -.0010(13) -.0010(14) -.0128(15)
N30 .0186(16) .0285(19) .0263(19) .0042(14) -.0017(14) -.0143(16)
C31 .0149(16) .0207(17) .0175(17) .0043(14) -.0022(14) -.0079(14)
C32a .0169(17) .0237(19) .0186(18) .0017(15) .0005(14) -.0090(16)
N33a .0161(14) .0159(15) .0157(15) .0008(12) -.0018(12) -.0057(12)
C34a .0220(19) .025(2) .0182(19) -.0045(15) -.0020(15) -.0107(16)
C34a' .022(2) .027(2) .0176(19) -.0036(16) -.0049(15) -.0088(16)
N33a' .0205(16) .0199(16) .0182(16) -.0002(13) -.0022(12) -.0083(13)
C32a' .0138(18) .037(2) .025(2) -.0010(17) -.0020(16) -.0126(19)
C32b .0150(17) .0231(19) .0187(19) .0033(15) -.0037(15) -.0093(16)
N33b .0172(15) .0199(15) .0146(16) -.0000(12) -.0026(12) -.0076(13)
C34b .0213(19) .0191(18) .024(2) -.0014(15) -.0031(16) -.0105(16)
C34b' .0225(19) .0215(19) .022(2) .0018(15) -.0063(16) -.0118(16)
N33b' .0170(15) .0201(15) .0171(16) .0013(12) -.0015(12) -.0087(13)
C32b' .0174(18) .028(2) .028(2) .0066(16) -.0042(16) -.0116(18)
C32c .0216(19) .0203(18) .020(2) .0050(15) -.0014(15) -.0078(16)
N33c .0178(15) .0198(15) .0154(15) -.0016(12) -.0009(12) -.0077(12)
C34c .031(2) .0178(18) .0137(18) .0021(16) -.0029(15) -.0032(15)
C34c' .027(2) .0203(18) .0154(19) .0012(16) -.0020(16) -.0035(15)
N33c' .0187(16) .0212(16) .0176(16) -.0009(13) -.0016(13) -.0084(13)
C32c' .0188(19) .030(2) .021(2) -.0012(16) .0056(15) -.0093(18)
C31' .0143(17) .031(2) .023(2) .0006(15) -.0003(14) -.0116(17)
N30' .0182(17) .040(2) .030(2) .0052(15) -.0054(15) -.0181(18)
Cl1 .0386(6) .0804(9) .0484(7) -.0110(6) -.0028(5) -.0390(7)
O11 .051(2) .157(4) .072(3) -.024(2) -.009(2) -.076(3)
O12 .114(3) .071(3) .035(2) .008(2) -.014(2) -.008(2)
O13 .045(3) .259(7) .114(4) -.063(3) .024(3) -.108(4)
O14 .177(5) .062(3) .134(5) -.010(3) .006(4) -.048(3)
Cl2 .0199(4) .0204(4) .0296(5) .0042(3) -.0013(4) -.0075(4)
O21 .0223(14) .0261(14) .063(2) -.0035(11) -.0014(13) -.0226(14)
O22 .0272(14) .0188(13) .0349(15) .0052(11) -.0065(12) -.0114(12)
O23 .095(3) .0330(17) .045(2) .0148(18) .0328(19) -.0107(15)
O24 .0432(19) .0355(17) .062(2) -.0075(14) -.0347(17) .0101(16)
Cl3 .0233(4) .0219(4) .0252(5) .0011(4) -.0027(4) -.0083(4)
O31 .0317(16) .0444(18) .070(2) .0019(14) -.0188(15) -.0344(17)
O32 .0506(18) .0301(15) .0347(17) .0204(14) -.0090(14) -.0113(13)
O33 .0461(17) .0337(16) .0356(16) .0159(13) -.0102(14) -.0207(14)
O34 .0500(19) .0426(18) .0329(17) -.0185(15) .0095(14) -.0112(14)
Cl4 .0248(5) .0238(4) .0265(5) .0036(4) -.0046(4) -.0109(4)
O41 .039(2) .070(3) .198(5) .0024(19) .028(3) -.077(3)
O42 .066(2) .055(2) .0353(18) -.0265(17) -.0007(16) -.0222(16)
O43 .109(3) .058(2) .052(2) .016(2) -.050(2) -.0140(19)
O44 .063(2) .0386(18) .048(2) -.0217(16) .0051(16) -.0180(16)
Cl5 .0226(5) .0465(6) .0227(5) .0006(4) .0001(4) -.0146(4)
O51 .0337(16) .061(2) .0304(16) .0086(14) -.0055(13) -.0284(15)
O52 .066(2) .049(2) .052(2) -.0183(18) -.0107(18) .0110(17)
O53 .0334(16) .0409(17) .051(2) -.0025(13) -.0102(14) -.0166(15)
O54 .0409(19) .144(4) .046(2) .044(2) -.0165(16) -.063(2)
Cl6 .0307(5) .0401(6) .0689(8) .0145(5) -.0233(5) -.0378(6)
O61 .0221(18) .086(3) .217(5) -.0024(18) -.000(2) -.101(3)
O62 .136(4) .091(3) .077(3) .067(3) -.072(3) -.049(3)
O63 .0216(14) .0340(16) .0477(18) .0045(12) -.0022(13) -.0114(14)
O64 .054(2) .064(2) .084(3) .0337(17) -.0414(19) -.057(2)
Cl7 .0186(4) .0209(4) .0300(5) -.0012(3) .0014(4) -.0129(4)
O71 .0316(15) .0225(14) .0380(16) -.0021(11) -.0007(12) -.0167(12)
O72 .063(4) .035(3) .025(2) -.007(2) .005(2) -.017(2)
O73 .033(3) .027(2) .066(4) .009(2) -.024(3) -.018(2)
O74 .025(2) .028(2) .050(3) -.0068(18) .017(2) -.017(2)
O72' .032(6) .027(5) .060(7) -.003(4) .018(5) -.024(5)
O73' .076(10) .048(6) .012(5) -.024(6) -.008(5) .004(4)
O74' .031(5) .024(5) .079(9) .009(4) -.029(5) -.027(5)
Cl8 .0237(4) .0224(4) .0211(4) .0044(4) -.0052(4) -.0066(4)
Cl9 .0266(5) .0232(4) .0187(4) .0026(4) -.0025(4) -.0062(4)
Cl10 .0272(5) .0197(4) .0351(5) .0039(4) -.0018(4) -.0140(4)
Cl11 .0296(5) .0196(4) .0331(5) -.0014(4) -.0040(4) -.0139(4)
Cl12 .0354(5) .0286(5) .0174(4) .0005(4) -.0056(4) -.0104(4)
Cl13 .0402(6) .0445(6) .0228(5) .0057(5) -.0059(4) -.0165(5)
Cl14 .0217(4) .0216(4) .0208(4) -.0025(3) .0012(3) -.0053(4)
Cl15 .0306(5) .0324(5) .0187(4) -.0045(4) .0012(4) -.0115(4)
O01 .0293(16) .0325(17) .0297(17) .0013(13) -.0013(13) -.0117(14)
O02 .0285(16) .0315(16) .0246(15) .0056(12) -.0076(12) -.0127(13)
O03 .0221(16) .0332(18) .0287(17) -.0023(14) -.0004(13) -.0115(14)
O04 .0227(15) .0370(17) .0300(16) .0022(13) -.0031(12) -.0159(14)
O05 .0479(19) .0267(16) .0265(17) -.0067(13) -.0074(14) -.0125(15)
O06 .0260(17) .0333(18) .0386(18) -.0025(14) -.0044(14) -.0019(14)
O07 .040(2) .035(2) .045(2) -.0113(17) .0078(19) -.0151(17)
O08 .044(2) .0330(18) .039(2) .0115(16) -.0055(17) -.0103(16)
O09 .116(4) .101(4) .062(3) .079(3) -.049(3) -.047(3)
O010 .043(2) .040(2) .051(2) -.0069(18) -.0189(18) .0028(17)
O011 .034(2) .069(3) .061(2) .0080(18) -.0025(19) -.044(2)
O012 .0402(17) .0404(17) .0429(18) .0051(14) -.0104(14) -.0164(15)
O013 .189(5) .052(3) .132(4) -.045(3) .122(4) -.046(3)

loop_
_atom_type_symbol
_atom_type_description
_atom_type_oxidation_number
_atom_type_number_in_cell
_atom_type_scat_dispersion_real
_atom_type_scat_dispersion_imag
_atom_type_scat_source
C ? 0 84 .002 .002 'Int Tables Vol IV Tables 2.2B and 2.3.1'
H ? 0 268 0 0 'Int Tables Vol IV Tables 2.2B and 2.3.1'
Cl ? 0 30 .132 .159 'Int Tables Vol IV Tables 2.2B and 2.3.1'
Co ? 0 6 .299 .973 'Int Tables Vol IV Tables 2.2B and 2.3.1'
N ? 0 48 .004 .003 'Int Tables Vol IV Tables 2.2B and 2.3.1'
O ? 0 82 .008 .006 'Int Tables Vol IV Tables 2.2B and 2.3.1'

loop_
_geom_angle_atom_site_label_1
_geom_angle_atom_site_label_2
_geom_angle_atom_site_label_3
_geom_angle_site_symmetry_1
_geom_angle_site_symmetry_2
_geom_angle_site_symmetry_3
_geom_angle
_geom_angle_publ_flag
N13a Co1 N13a' . . . 85.85(11) ?
N13a Co1 N13b . . . 91.32(11) ?
N13a Co1 N13b' . . . 94.28(13) ?
N13a Co1 N13c . . . 90.00(12) ?
N13a Co1 N13c' . . . 173.66(15) ?
N13a' Co1 N13b . . . 175.44(13) ?
N13a' Co1 N13b' . . . 90.77(13) ?
N13a' Co1 N13c . . . 93.45(13) ?
N13a' Co1 N13c' . . . 89.34(11) ?
N13b Co1 N13b' . . . 85.87(13) ?
N13b Co1 N13c . . . 90.12(13) ?
N13b Co1 N13c' . . . 93.73(11) ?
N13b' Co1 N13c . . . 174.19(10) ?
N13b' Co1 N13c' . . . 89.91(13) ?
N13c Co1 N13c' . . . 86.16(12) ?
N23a Co2 N23a' . . . 86.19(13) ?
N23a Co2 N23b . . . 89.73(13) ?
N23a Co2 N23b' . . . 94.62(11) ?
N23a Co2 N23c . . . 89.34(11) ?
N23a Co2 N23c' . . . 174.32(14) ?
N23a' Co2 N23b . . . 174.41(11) ?
N23a' Co2 N23b' . . . 90.43(14) ?
N23a' Co2 N23c . . . 93.56(14) ?
N23a' Co2 N23c' . . . 90.36(13) ?
N23b Co2 N23b' . . . 86.08(14) ?
N23b Co2 N23c . . . 90.21(13) ?
N23b Co2 N23c' . . . 94.01(13) ?
N23b' Co2 N23c . . . 174.56(13) ?
N23b' Co2 N23c' . . . 89.90(11) ?
N23c Co2 N23c' . . . 86.38(11) ?
N33a Co3 N33a' . . . 86.64(13) ?
N33a Co3 N33b . . . 89.88(13) ?
N33a Co3 N33b' . . . 93.32(12) ?
N33a Co3 N33c . . . 90.18(12) ?
N33a Co3 N33c' . . . 175.08(14) ?
N33a' Co3 N33b . . . 175.04(11) ?
N33a' Co3 N33b' . . . 90.56(14) ?
N33a' Co3 N33c . . . 92.49(13) ?
N33a' Co3 N33c' . . . 90.19(13) ?
N33b Co3 N33b' . . . 86.11(13) ?
N33b Co3 N33c . . . 91.06(13) ?
N33b Co3 N33c' . . . 93.51(13) ?
N33b' Co3 N33c . . . 175.49(14) ?
N33b' Co3 N33c' . . . 90.47(13) ?
N33c Co3 N33c' . . . 86.20(12) ?
C11 N10 H10A . . . 109(2) ?
C11 N10 H10B . . . 111(2) ?
C11 N10 H10C . . . 105(3) ?
H10A N10 H10B . . . 107(3) ?
H10A N10 H10C . . . 115(4) ?
H10B N10 H10C . . . 110(4) ?
N10 C11 C12a . . . 106.5(2) ?
N10 C11 C12b . . . 106.6(3) ?
N10 C11 C12c . . . 106.7(3) ?
C12a C11 C12b . . . 112.1(3) ?
C12a C11 C12c . . . 112.0(3) ?
C12b C11 C12c . . . 112.5(3) ?
Co1 N13a C12a . . . 118.7(2) ?
Co1 N13a C14a . . . 109.3(2) ?
Co1 N13a H13a . . . 105(2) ?
C12a N13a C14a . . . 111.0(3) ?
C12a N13a H13a . . . 107(2) ?
C14a N13a H13a . . . 106(2) ?
C11 C12a N13a . . . 112.9(3) ?
C11 C12a H12aA . . . 106(2) ?
C11 C12a H12aB . . . 106(2) ?
N13a C12a H12aA . . . 108(3) ?
N13a C12a H12aB . . . 110(3) ?
H12aA C12a H12aB . . . 114(4) ?
N13a C14a C14a' . . . 107.4(3) ?
N13a C14a H14aA . . . 107.0(18) ?
N13a C14a H14aB . . . 107(2) ?
C14a' C14a H14aA . . . 113(2) ?
C14a' C14a H14aB . . . 110(2) ?
H14aA C14a H14aB . . . 112(3) ?
C14a C14a' N13a' . . . 106.6(3) ?
C14a C14a' H14a'A . . . 114(2) ?
C14a C14a' H14a'B . . . 112(2) ?
N13a' C14a' H14a'A . . . 109(2) ?
N13a' C14a' H14a'B . . . 107.0(17) ?
H14a'A C14a' H14a'B . . . 108(3) ?
Co1 N13a' C14a' . . . 107.1(2) ?
Co1 N13a' C12a' . . . 118.1(2) ?
Co1 N13a' H13a' . . . 106(2) ?
C14a' N13a' C12a' . . . 112.0(3) ?
C14a' N13a' H13a' . . . 107(2) ?
C12a' N13a' H13a' . . . 107(3) ?
N13a' C12a' C11' . . . 111.9(3) ?
N13a' C12a' H12a'A . . . 108(2) ?
N13a' C12a' H12a'B . . . 108(2) ?
C11' C12a' H12a'A . . . 108.5(19) ?
C11' C12a' H12a'B . . . 110(2) ?
H12a'A C12a' H12a'B . . . 111(3) ?
C11 C12b N13b . . . 112.2(3) ?
C11 C12b H12bA . . . 108(2) ?
C11 C12b H12bB . . . 105(3) ?
N13b C12b H12bA . . . 109(2) ?
N13b C12b H12bB . . . 109(2) ?
H12bA C12b H12bB . . . 113(3) ?
Co1 N13b C12b . . . 118.8(2) ?
Co1 N13b C14b . . . 109.4(2) ?
Co1 N13b H13b . . . 104(3) ?
C12b N13b C14b . . . 111.0(3) ?
C12b N13b H13b . . . 109(3) ?
C14b N13b H13b . . . 104(4) ?
N13b C14b C14b' . . . 107.7(4) ?
N13b C14b H14bA . . . 106(3) ?
N13b C14b H14bB . . . 109(3) ?
C14b' C14b H14bA . . . 109(2) ?
C14b' C14b H14bB . . . 112(2) ?
H14bA C14b H14bB . . . 113(3) ?
C14b C14b' N13b' . . . 107.1(3) ?
C14b C14b' H14b'A . . . 112(2) ?
C14b C14b' H14b'B . . . 112(2) ?
N13b' C14b' H14b'A . . . 109.6(17) ?
N13b' C14b' H14b'B . . . 110(2) ?
H14b'A C14b' H14b'B . . . 107(3) ?
Co1 N13b' C14b' . . . 106.5(2) ?
Co1 N13b' C12b' . . . 118.4(3) ?
Co1 N13b' H13b' . . . 105(3) ?
C14b' N13b' C12b' . . . 112.3(3) ?
C14b' N13b' H13b' . . . 104(3) ?
C12b' N13b' H13b' . . . 110(2) ?
N13b' C12b' C11' . . . 111.3(3) ?
N13b' C12b' H12b'A . . . 109.5(19) ?
N13b' C12b' H12b'B . . . 111(2) ?
C11' C12b' H12b'A . . . 110(2) ?
C11' C12b' H12b'B . . . 106(2) ?
H12b'A C12b' H12b'B . . . 109(3) ?
C11 C12c N13c . . . 112.8(3) ?
C11 C12c H12cA . . . 107(3) ?
C11 C12c H12cB . . . 112(2) ?
N13c C12c H12cA . . . 114(2) ?
N13c C12c H12cB . . . 110(2) ?
H12cA C12c H12cB . . . 101(3) ?
Co1 N13c C12c . . . 118.8(3) ?
Co1 N13c C14c . . . 108.8(2) ?
Co1 N13c H13c . . . 108(3) ?
C12c N13c C14c . . . 111.6(3) ?
C12c N13c H13c . . . 107(2) ?
C14c N13c H13c . . . 101(2) ?
N13c C14c C14c' . . . 107.7(3) ?
N13c C14c H14cA . . . 106(2) ?
N13c C14c H14cB . . . 110.2(19) ?
C14c' C14c H14cA . . . 114(2) ?
C14c' C14c H14cB . . . 111(2) ?
H14cA C14c H14cB . . . 108(3) ?
C14c C14c' N13c' . . . 106.6(3) ?
C14c C14c' H14c'A . . . 112(2) ?
C14c C14c' H14c'B . . . 112(2) ?
N13c' C14c' H14c'A . . . 108(3) ?
N13c' C14c' H14c'B . . . 107(2) ?
H14c'A C14c' H14c'B . . . 112(3) ?
Co1 N13c' C14c' . . . 106.4(2) ?
Co1 N13c' C12c' . . . 118.4(2) ?
Co1 N13c' H13c' . . . 104(2) ?
C14c' N13c' C12c' . . . 112.5(3) ?
C14c' N13c' H13c' . . . 107(3) ?
C12c' N13c' H13c' . . . 108(3) ?
N13c' C12c' C11' . . . 111.2(2) ?
N13c' C12c' H12c'A . . . 109.9(18) ?
N13c' C12c' H12c'B . . . 108(2) ?
C11' C12c' H12c'A . . . 107.8(18) ?
C11' C12c' H12c'B . . . 106(2) ?
H12c'A C12c' H12c'B . . . 114(3) ?
C12a' C11' C12b' . . . 112.8(3) ?
C12a' C11' C12c' . . . 112.0(3) ?
C12a' C11' N10' . . . 106.2(3) ?
C12b' C11' C12c' . . . 112.0(3) ?
C12b' C11' N10' . . . 106.3(3) ?
C12c' C11' N10' . . . 107.0(2) ?
C11' N10' H10'A . . . 109(2) ?
C11' N10' H10'B . . . 110(2) ?
C11' N10' H10'C . . . 113(3) ?
H10'A N10' H10'B . . . 113(4) ?
H10'A N10' H10'C . . . 108(4) ?
H10'B N10' H10'C . . . 104(4) ?
C21 N20 H20A . . . 114(2) ?
C21 N20 H20B . . . 108(2) ?
C21 N20 H20C . . . 112(3) ?
H20A N20 H20B . . . 106(4) ?
H20A N20 H20C . . . 106(4) ?
H20B N20 H20C . . . 110(4) ?
N20 C21 C22a . . . 107.7(2) ?
N20 C21 C22b . . . 106.1(3) ?
N20 C21 C22c . . . 106.8(3) ?
C22a C21 C22b . . . 111.6(3) ?
C22a C21 C22c . . . 112.3(3) ?
C22b C21 C22c . . . 112.0(3) ?
C21 C22a N23a . . . 110.9(2) ?
C21 C22a H22aA . . . 113(2) ?
C21 C22a H22aB . . . 107.9(19) ?
N23a C22a H22aA . . . 110.0(19) ?
N23a C22a H22aB . . . 109(2) ?
H22aA C22a H22aB . . . 107(3) ?
Co2 N23a C22a . . . 119.0(2) ?
Co2 N23a C24a . . . 106.6(2) ?
Co2 N23a H23a . . . 106(2) ?
C22a N23a C24a . . . 112.2(3) ?
C22a N23a H23a . . . 108(3) ?
C24a N23a H23a . . . 103(3) ?
N23a C24a C24a' . . . 106.0(3) ?
N23a C24a H24aA . . . 114(2) ?
N23a C24a H24aB . . . 106(2) ?
C24a' C24a H24aA . . . 109(2) ?
C24a' C24a H24aB . . . 112(2) ?
H24aA C24a H24aB . . . 110(3) ?
C24a C24a' N23a' . . . 108.2(3) ?
C24a C24a' H24a'A . . . 112(2) ?
C24a C24a' H24a'B . . . 110.3(19) ?
N23a' C24a' H24a'A . . . 109.3(18) ?
N23a' C24a' H24a'B . . . 110.2(16) ?
H24a'A C24a' H24a'B . . . 107(3) ?
Co2 N23a' C24a' . . . 108.6(2) ?
Co2 N23a' C22a' . . . 119.2(3) ?
Co2 N23a' H23a' . . . 106(4) ?
C24a' N23a' C22a' . . . 112.3(3) ?
C24a' N23a' H23a' . . . 106(3) ?
C22a' N23a' H23a' . . . 104(3) ?
N23a' C22a' C21' . . . 112.8(4) ?
N23a' C22a' H22a'A . . . 106(2) ?
N23a' C22a' H22a'B . . . 107(2) ?
C21' C22a' H22a'A . . . 110(2) ?
C21' C22a' H22a'B . . . 112(2) ?
H22a'A C22a' H22a'B . . . 109(4) ?
C21 C22b N23b . . . 110.6(3) ?
C21 C22b H22bA . . . 109(2) ?
C21 C22b H22bB . . . 109.3(17) ?
N23b C22b H22bA . . . 108.7(19) ?
N23b C22b H22bB . . . 111.1(17) ?
H22bA C22b H22bB . . . 108(3) ?
Co2 N23b C22b . . . 119.7(3) ?
Co2 N23b C24b . . . 107.5(3) ?
Co2 N23b H23b . . . 110(3) ?
C22b N23b C24b . . . 112.0(3) ?
C22b N23b H23b . . . 104(3) ?
C24b N23b H23b . . . 103(3) ?
N23b C24b C24b' . . . 106.6(3) ?
N23b C24b H24bA . . . 111.4(17) ?
N23b C24b H24bB . . . 108(2) ?
C24b' C24b H24bA . . . 111.1(18) ?
C24b' C24b H24bB . . . 114(2) ?
H24bA C24b H24bB . . . 105(3) ?
C24b C24b' N23b' . . . 107.6(3) ?
C24b C24b' H24b'A . . . 113(2) ?
C24b C24b' H24b'B . . . 114(2) ?
N23b' C24b' H24b'A . . . 108(2) ?
N23b' C24b' H24b'B . . . 107(2) ?
H24b'A C24b' H24b'B . . . 107(3) ?
Co2 N23b' C24b' . . . 108.4(2) ?
Co2 N23b' C22b' . . . 118.6(2) ?
Co2 N23b' H23b' . . . 106(3) ?
C24b' N23b' C22b' . . . 111.0(3) ?
C24b' N23b' H23b' . . . 104(3) ?
C22b' N23b' H23b' . . . 107(3) ?
N23b' C22b' C21' . . . 113.0(3) ?
N23b' C22b' H22b'A . . . 106(3) ?
N23b' C22b' H22b'B . . . 106(2) ?
C21' C22b' H22b'A . . . 110(2) ?
C21' C22b' H22b'B . . . 110(3) ?
H22b'A C22b' H22b'B . . . 112(4) ?
C21 C22c N23c . . . 112.9(3) ?
C21 C22c H22cA . . . 110(2) ?
C21 C22c H22cB . . . 111(2) ?
N23c C22c H22cA . . . 109(2) ?
N23c C22c H22cB . . . 106.1(19) ?
H22cA C22c H22cB . . . 107(3) ?
Co2 N23c C22c . . . 117.6(2) ?
Co2 N23c C24c . . . 106.6(2) ?
Co2 N23c H23c . . . 112(3) ?
C22c N23c C24c . . . 111.9(3) ?
C22c N23c H23c . . . 105(3) ?
C24c N23c H23c . . . 103(2) ?
N23c C24c C24c' . . . 107.3(3) ?
N23c C24c H24cA . . . 107.6(18) ?
N23c C24c H24cB . . . 109.2(16) ?
C24c' C24c H24cA . . . 112(2) ?
C24c' C24c H24cB . . . 109.5(18) ?
H24cA C24c H24cB . . . 111(3) ?
C24c C24c' N23c' . . . 107.7(3) ?
C24c C24c' H24c'A . . . 106.3(19) ?
C24c C24c' H24c'B . . . 115(2) ?
N23c' C24c' H24c'A . . . 110(2) ?
N23c' C24c' H24c'B . . . 111(2) ?
H24c'A C24c' H24c'B . . . 107(3) ?
Co2 N23c' C24c' . . . 108.5(2) ?
Co2 N23c' C22c' . . . 118.7(2) ?
Co2 N23c' H23c' . . . 108(2) ?
C24c' N23c' C22c' . . . 110.7(3) ?
C24c' N23c' H23c' . . . 107(3) ?
C22c' N23c' H23c' . . . 104(3) ?
N23c' C22c' C21' . . . 112.4(2) ?
N23c' C22c' H22c'A . . . 109(2) ?
N23c' C22c' H22c'B . . . 113(3) ?
C21' C22c' H22c'A . . . 108(2) ?
C21' C22c' H22c'B . . . 108(2) ?
H22c'A C22c' H22c'B . . . 107(3) ?
C22a' C21' C22b' . . . 112.1(3) ?
C22a' C21' C22c' . . . 112.0(3) ?
C22a' C21' N20' . . . 106.6(3) ?
C22b' C21' C22c' . . . 112.5(4) ?
C22b' C21' N20' . . . 106.5(3) ?
C22c' C21' N20' . . . 106.7(2) ?
C21' N20' H20'A . . . 108(3) ?
C21' N20' H20'B . . . 112(2) ?
C21' N20' H20'C . . . 105(3) ?
H20'A N20' H20'B . . . 111(3) ?
H20'A N20' H20'C . . . 107(4) ?
H20'B N20' H20'C . . . 114(4) ?
C31 N30 H30A . . . 109(3) ?
C31 N30 H30B . . . 112(3) ?
C31 N30 H30C . . . 108(3) ?
H30A N30 H30B . . . 104(4) ?
H30A N30 H30C . . . 118(4) ?
H30B N30 H30C . . . 104(4) ?
N30 C31 C32a . . . 106.8(3) ?
N30 C31 C32b . . . 106.1(3) ?
N30 C31 C32c . . . 107.0(3) ?
C32a C31 C32b . . . 111.7(3) ?
C32a C31 C32c . . . 112.3(3) ?
C32b C31 C32c . . . 112.6(3) ?
C31 C32a N33a . . . 112.5(3) ?
C31 C32a H32aA . . . 106(2) ?
C31 C32a H32aB . . . 108.6(18) ?
N33a C32a H32aA . . . 110(2) ?
N33a C32a H32aB . . . 108(2) ?
H32aA C32a H32aB . . . 111(3) ?
Co3 N33a C32a . . . 118.0(2) ?
Co3 N33a C34a . . . 106.79(19) ?
Co3 N33a H33a . . . 106(2) ?
C32a N33a C34a . . . 112.5(3) ?
C32a N33a H33a . . . 111(2) ?
C34a N33a H33a . . . 100(3) ?
N33a C34a C34a' . . . 106.6(4) ?
N33a C34a H34aA . . . 107(3) ?
N33a C34a H34aB . . . 112(2) ?
C34a' C34a H34aA . . . 112(2) ?
C34a' C34a H34aB . . . 109.3(18) ?
H34aA C34a H34aB . . . 110(3) ?
C34a C34a' N33a' . . . 107.3(3) ?
C34a C34a' H34a'A . . . 114.9(17) ?
C34a C34a' H34a'B . . . 114(3) ?
N33a' C34a' H34a'A . . . 106(2) ?
N33a' C34a' H34a'B . . . 108(2) ?
H34a'A C34a' H34a'B . . . 105(3) ?
Co3 N33a' C34a' . . . 107.6(2) ?
Co3 N33a' C32a' . . . 118.1(3) ?
Co3 N33a' H33a' . . . 105(3) ?
C34a' N33a' C32a' . . . 112.9(3) ?
C34a' N33a' H33a' . . . 107(3) ?
C32a' N33a' H33a' . . . 105(3) ?
N33a' C32a' C31' . . . 113.1(3) ?
N33a' C32a' H32a'A . . . 108(2) ?
N33a' C32a' H32a'B . . . 108(2) ?
C31' C32a' H32a'A . . . 112(3) ?
C31' C32a' H32a'B . . . 107(3) ?
H32a'A C32a' H32a'B . . . 109(3) ?
C31 C32b N33b . . . 112.5(3) ?
C31 C32b H32bA . . . 110(3) ?
C31 C32b H32bB . . . 109(2) ?
N33b C32b H32bA . . . 110(2) ?
N33b C32b H32bB . . . 110(2) ?
H32bA C32b H32bB . . . 106(3) ?
Co3 N33b C32b . . . 118.3(3) ?
Co3 N33b C34b . . . 107.4(2) ?
Co3 N33b H33b . . . 112(3) ?
C32b N33b C34b . . . 112.9(2) ?
C32b N33b H33b . . . 102(3) ?
C34b N33b H33b . . . 103(3) ?
N33b C34b C34b' . . . 106.1(3) ?
N33b C34b H34bA . . . 111(2) ?
N33b C34b H34bB . . . 108(2) ?
C34b' C34b H34bA . . . 109(2) ?
C34b' C34b H34bB . . . 112(2) ?
H34bA C34b H34bB . . . 110(3) ?
C34b C34b' N33b' . . . 106.6(4) ?
C34b C34b' H34b'A . . . 109(2) ?
C34b C34b' H34b'B . . . 112(2) ?
N33b' C34b' H34b'A . . . 110(2) ?
N33b' C34b' H34b'B . . . 110(2) ?
H34b'A C34b' H34b'B . . . 110(3) ?
Co3 N33b' C34b' . . . 107.8(2) ?
Co3 N33b' C32b' . . . 118.6(2) ?
Co3 N33b' H33b' . . . 104(3) ?
C34b' N33b' C32b' . . . 112.1(3) ?
C34b' N33b' H33b' . . . 105(3) ?
C32b' N33b' H33b' . . . 108(2) ?
N33b' C32b' C31' . . . 112.1(3) ?
N33b' C32b' H32b'A . . . 109(2) ?
N33b' C32b' H32b'B . . . 111(2) ?
C31' C32b' H32b'A . . . 108.1(18) ?
C31' C32b' H32b'B . . . 108(2) ?
H32b'A C32b' H32b'B . . . 109(3) ?
C31 C32c N33c . . . 111.8(3) ?
C31 C32c H32cA . . . 105.0(17) ?
C31 C32c H32cB . . . 109(2) ?
N33c C32c H32cA . . . 112(2) ?
N33c C32c H32cB . . . 108.7(18) ?
H32cA C32c H32cB . . . 110(3) ?
Co3 N33c C32c . . . 118.6(2) ?
Co3 N33c C34c . . . 106.9(2) ?
Co3 N33c H33c . . . 107(2) ?
C32c N33c C34c . . . 112.0(3) ?
C32c N33c H33c . . . 107(3) ?
C34c N33c H33c . . . 104(2) ?
N33c C34c C34c' . . . 106.3(3) ?
N33c C34c H34cA . . . 110(2) ?
N33c C34c H34cB . . . 106.0(15) ?
C34c' C34c H34cA . . . 115(2) ?
C34c' C34c H34cB . . . 111(2) ?
H34cA C34c H34cB . . . 108(3) ?
C34c C34c' N33c' . . . 107.2(3) ?
C34c C34c' H34c'A . . . 112(2) ?
C34c C34c' H34c'B . . . 112(2) ?
N33c' C34c' H34c'A . . . 107(2) ?
N33c' C34c' H34c'B . . . 109(3) ?
H34c'A C34c' H34c'B . . . 111(3) ?
Co3 N33c' C34c' . . . 107.9(3) ?
Co3 N33c' C32c' . . . 119.1(2) ?
Co3 N33c' H33c' . . . 104(2) ?
C34c' N33c' C32c' . . . 112.4(3) ?
C34c' N33c' H33c' . . . 106(2) ?
C32c' N33c' H33c' . . . 107(3) ?
N33c' C32c' C31' . . . 112.6(3) ?
N33c' C32c' H32c'A . . . 109(2) ?
N33c' C32c' H32c'B . . . 109(2) ?
C31' C32c' H32c'A . . . 110(2) ?
C31' C32c' H32c'B . . . 109(2) ?
H32c'A C32c' H32c'B . . . 108(3) ?
C32a' C31' C32b' . . . 111.7(3) ?
C32a' C31' C32c' . . . 113.3(3) ?
C32a' C31' N30' . . . 105.9(3) ?
C32b' C31' C32c' . . . 111.9(3) ?
C32b' C31' N30' . . . 107.8(3) ?
C32c' C31' N30' . . . 105.9(3) ?
C31' N30' H30'A . . . 115(3) ?
C31' N30' H30'B . . . 109(3) ?
C31' N30' H30'C . . . 113(4) ?
H30'A N30' H30'B . . . 107(4) ?
H30'A N30' H30'C . . . 106(5) ?
H30'B N30' H30'C . . . 106(5) ?
O11 Cl1 O12 . . . 109.1(3) ?
O11 Cl1 O13 . . . 108.7(3) ?
O11 Cl1 O14 . . . 111.1(3) ?
O12 Cl1 O13 . . . 108.0(3) ?
O12 Cl1 O14 . . . 109.5(3) ?
O13 Cl1 O14 . . . 110.4(4) ?
O21 Cl2 O22 . . . 110.76(15) ?
O21 Cl2 O23 . . . 108.6(2) ?
O21 Cl2 O24 . . . 108.61(16) ?
O22 Cl2 O23 . . . 109.12(16) ?
O22 Cl2 O24 . . . 109.6(2) ?
O23 Cl2 O24 . . . 110.2(2) ?
O31 Cl3 O32 . . . 108.54(18) ?
O31 Cl3 O33 . . . 110.1(2) ?
O31 Cl3 O34 . . . 109.99(19) ?
O32 Cl3 O33 . . . 109.54(18) ?
O32 Cl3 O34 . . . 109.35(17) ?
O33 Cl3 O34 . . . 109.26(18) ?
O41 Cl4 O42 . . . 109.9(3) ?
O41 Cl4 O43 . . . 110.5(3) ?
O41 Cl4 O44 . . . 110.2(2) ?
O42 Cl4 O43 . . . 107.4(2) ?
O42 Cl4 O44 . . . 110.2(2) ?
O43 Cl4 O44 . . . 108.7(2) ?
O51 Cl5 O52 . . . 111.6(2) ?
O51 Cl5 O53 . . . 110.43(18) ?
O51 Cl5 O54 . . . 107.8(2) ?
O52 Cl5 O53 . . . 108.5(2) ?
O52 Cl5 O54 . . . 109.7(2) ?
O53 Cl5 O54 . . . 108.7(2) ?
O61 Cl6 O62 . . . 110.4(3) ?
O61 Cl6 O63 . . . 108.6(2) ?
O61 Cl6 O64 . . . 108.7(3) ?
O62 Cl6 O63 . . . 108.3(2) ?
O62 Cl6 O64 . . . 110.7(2) ?
O63 Cl6 O64 . . . 110.2(2) ?
O71 Cl7 O72 . . . 111.9(2) ?
O71 Cl7 O73 . . . 108.9(2) ?
O71 Cl7 O74 . . . 108.1(2) ?
O71 Cl7 O72' . . . 105.9(4) ?
O71 Cl7 O73' . . . 115.7(5) ?
O71 Cl7 O74' . . . 110.4(3) ?
O72 Cl7 O73 . . . 109.3(3) ?
O72 Cl7 O74 . . . 111.6(3) ?
O72 Cl7 O72' . . . 43.4(5) ?
O72 Cl7 O73' . . . 131.4(5) ?
O72 Cl7 O74' . . . 60.4(5) ?
O73 Cl7 O74 . . . 106.9(2) ?
O73 Cl7 O72' . . . 71.4(5) ?
O73 Cl7 O73' . . . 45.2(6) ?
O73 Cl7 O74' . . . 140.3(4) ?
O74 Cl7 O72' . . . 144.2(5) ?
O74 Cl7 O73' . . . 62.2(6) ?
O74 Cl7 O74' . . . 54.5(4) ?
O72' Cl7 O73' . . . 111.4(6) ?
O72' Cl7 O74' . . . 103.0(6) ?
O73' Cl7 O74' . . . 109.6(6) ?
Cl7 O72 O72' . . . 72.8(7) ?
Cl7 O72 O74' . . . 64.8(5) ?
O72' O72 O74' . . . 135.9(9) ?
Cl7 O73 O73' . . . 61.0(5) ?
Cl7 O74 O73' . . . 55.5(4) ?
Cl7 O74 O74' . . . 66.3(4) ?
O73' O74 O74' . . . 114.1(6) ?
Cl7 O72' O72 . . . 63.8(6) ?
Cl7 O73' O73 . . . 73.7(6) ?
Cl7 O73' O74 . . . 62.3(5) ?
O73 O73' O74 . . . 135.1(8) ?
Cl7 O74' O72 . . . 54.8(4) ?
Cl7 O74' O74 . . . 59.2(5) ?
O72 O74' O74 . . . 110.7(7) ?
H01A O01 H01B . . . 117(8) ?
H02A O02 H02B . . . 114(6) ?
H03A O03 H03B . . . 109(7) ?
H04A O04 H04B . . . 109(6) ?
H05A O05 H05B . . . 110(5) ?
H06A O06 H06B . . . 98(6) ?
H07A O07 H07B . . . 105(5) ?
H08A O08 H08B . . . 110(7) ?
H09A O09 H09B . . . 100(7) ?
H010A O010 H010B . . . 115(7) ?
H011A O011 H011B . . . 103(7) ?
H012A O012 H012B . . . 104.4(3) ?

loop_
_geom_bond_atom_site_label_1
_geom_bond_atom_site_label_2
_geom_bond_site_symmetry_1
_geom_bond_site_symmetry_2
_geom_bond_distance
_geom_bond_publ_flag
Co1 N13a . . 1.964(3) ?
Co1 N13a' . . 1.987(3) ?
Co1 N13b . . 1.983(3) ?
Co1 N13b' . . 1.985(4) ?
Co1 N13c . . 1.974(3) ?
Co1 N13c' . . 1.973(3) ?
Co2 N23a . . 1.974(2) ?
Co2 N23a' . . 1.972(4) ?
Co2 N23b . . 1.973(4) ?
Co2 N23b' . . 1.982(3) ?
Co2 N23c . . 1.978(3) ?
Co2 N23c' . . 1.985(2) ?
Co3 N33a . . 1.983(3) ?
Co3 N33a' . . 1.978(3) ?
Co3 N33b . . 1.973(3) ?
Co3 N33b' . . 1.976(3) ?
Co3 N33c . . 1.986(3) ?
Co3 N33c' . . 1.977(3) ?
N10 C11 . . 1.494(4) ?
N10 H10A . . 1.01(3) ?
N10 H10B . . .87(4) ?
N10 H10C . . .78(5) ?
C11 C12a . . 1.529(4) ?
C11 C12b . . 1.519(6) ?
C11 C12c . . 1.523(6) ?
N13a C12a . . 1.490(5) ?
N13a C14a . . 1.493(5) ?
N13a H13a . . .86(4) ?
C12a H12aA . . .91(5) ?
C12a H12aB . . .98(5) ?
C14a C14a' . . 1.501(5) ?
C14a H14aA . . .94(4) ?
C14a H14aB . . .91(3) ?
C14a' N13a' . . 1.491(4) ?
C14a' H14a'A . . .88(4) ?
C14a' H14a'B . . 1.02(5) ?
N13a' C12a' . . 1.489(4) ?
N13a' H13a' . . .86(5) ?
C12a' C11' . . 1.523(5) ?
C12a' H12a'A . . .96(4) ?
C12a' H12a'B . . .95(3) ?
C12b N13b . . 1.494(5) ?
C12b H12bA . . .95(4) ?
C12b H12bB . . .96(3) ?
N13b C14b . . 1.492(6) ?
N13b H13b . . .83(4) ?
C14b C14b' . . 1.497(5) ?
C14b H14bA . . .98(3) ?
C14b H14bB . . .95(4) ?
C14b' N13b' . . 1.504(5) ?
C14b' H14b'A . . .99(4) ?
C14b' H14b'B . . .94(3) ?
N13b' C12b' . . 1.490(4) ?
N13b' H13b' . . .79(3) ?
C12b' C11' . . 1.524(6) ?
C12b' H12b'A . . 1.00(3) ?
C12b' H12b'B . . .95(4) ?
C12c N13c . . 1.486(5) ?
C12c H12cA . . 1.01(3) ?
C12c H12cB . . .92(4) ?
N13c C14c . . 1.491(4) ?
N13c H13c . . .87(4) ?
C14c C14c' . . 1.493(5) ?
C14c H14cA . . .89(4) ?
C14c H14cB . . .91(4) ?
C14c' N13c' . . 1.498(6) ?
C14c' H14c'A . . .91(3) ?
C14c' H14c'B . . .93(3) ?
N13c' C12c' . . 1.493(4) ?
N13c' H13c' . . .86(4) ?
C12c' C11' . . 1.535(4) ?
C12c' H12c'A . . .97(4) ?
C12c' H12c'B . . .94(4) ?
C11' N10' . . 1.499(4) ?
N10' H10'A . . .86(4) ?
N10' H10'B . . 1.00(4) ?
N10' H10'C . . .87(5) ?
N20 C21 . . 1.501(5) ?
N20 H20A . . .91(5) ?
N20 H20B . . .96(4) ?
N20 H20C . . .80(4) ?
C21 C22a . . 1.529(5) ?
C21 C22b . . 1.535(5) ?
C21 C22c . . 1.525(5) ?
C22a N23a . . 1.497(5) ?
C22a H22aA . . 1.00(4) ?
C22a H22aB . . .96(3) ?
N23a C24a . . 1.496(6) ?
N23a H23a . . .85(3) ?
C24a C24a' . . 1.496(5) ?
C24a H24aA . . .94(3) ?
C24a H24aB . . .98(3) ?
C24a' N23a' . . 1.492(4) ?
C24a' H24a'A . . .96(3) ?
C24a' H24a'B . . .95(4) ?
N23a' C22a' . . 1.481(5) ?
N23a' H23a' . . .73(4) ?
C22a' C21' . . 1.522(6) ?
C22a' H22a'A . . .94(3) ?
C22a' H22a'B . . .89(4) ?
C22b N23b . . 1.494(4) ?
C22b H22bA . . .95(3) ?
C22b H22bB . . 1.06(4) ?
N23b C24b . . 1.493(5) ?
N23b H23b . . .77(3) ?
C24b C24b' . . 1.500(5) ?
C24b H24bA . . .99(4) ?
C24b H24bB . . .91(3) ?
C24b' N23b' . . 1.499(6) ?
C24b' H24b'A . . 1.01(3) ?
C24b' H24b'B . . 1.00(3) ?
N23b' C22b' . . 1.486(5) ?
N23b' H23b' . . .76(3) ?
C22b' C21' . . 1.525(6) ?
C22b' H22b'A . . .93(4) ?
C22b' H22b'B . . .83(4) ?
C22c N23c . . 1.495(4) ?
C22c H22cA . . .94(4) ?
C22c H22cB . . .97(3) ?
N23c C24c . . 1.494(4) ?
N23c H23c . . .83(5) ?
C24c C24c' . . 1.500(5) ?
C24c H24cA . . .93(3) ?
C24c H24cB . . .93(4) ?
C24c' N23c' . . 1.499(4) ?
C24c' H24c'A . . .93(4) ?
C24c' H24c'B . . .99(3) ?
N23c' C22c' . . 1.497(5) ?
N23c' H23c' . . .80(5) ?
C22c' C21' . . 1.520(5) ?
C22c' H22c'A . . .94(4) ?
C22c' H22c'B . . .99(4) ?
C21' N20' . . 1.501(5) ?
N20' H20'A . . .94(4) ?
N20' H20'B . . .92(4) ?
N20' H20'C . . .92(5) ?
N30 C31 . . 1.499(5) ?
N30 H30A . . .83(5) ?
N30 H30B . . .91(4) ?
N30 H30C . . .97(4) ?
C31 C32a . . 1.516(5) ?
C31 C32b . . 1.531(6) ?
C31 C32c . . 1.531(5) ?
C32a N33a . . 1.497(4) ?
C32a H32aA . . 1.01(4) ?
C32a H32aB . . .92(4) ?
N33a C34a . . 1.499(6) ?
N33a H33a . . .86(3) ?
C34a C34a' . . 1.503(5) ?
C34a H34aA . . .95(4) ?
C34a H34aB . . 1.06(4) ?
C34a' N33a' . . 1.491(5) ?
C34a' H34a'A . . 1.01(3) ?
C34a' H34a'B . . .88(4) ?
N33a' C32a' . . 1.492(5) ?
N33a' H33a' . . .80(4) ?
C32a' C31' . . 1.519(7) ?
C32a' H32a'A . . .90(3) ?
C32a' H32a'B . . .92(3) ?
C32b N33b . . 1.489(5) ?
C32b H32bA . . .91(4) ?
C32b H32bB . . .99(3) ?
N33b C34b . . 1.494(5) ?
N33b H33b . . .81(4) ?
C34b C34b' . . 1.499(5) ?
C34b H34bA . . .92(4) ?
C34b H34bB . . 1.00(4) ?
C34b' N33b' . . 1.499(6) ?
C34b' H34b'A . . .97(4) ?
C34b' H34b'B . . .98(4) ?
N33b' C32b' . . 1.501(5) ?
N33b' H33b' . . .89(4) ?
C32b' C31' . . 1.533(5) ?
C32b' H32b'A . . .96(5) ?
C32b' H32b'B . . .99(4) ?
C32c N33c . . 1.494(5) ?
C32c H32cA . . .97(4) ?
C32c H32cB . . 1.00(3) ?
N33c C34c . . 1.491(4) ?
N33c H33c . . .88(5) ?
C34c C34c' . . 1.506(5) ?
C34c H34cA . . .96(4) ?
C34c H34cB . . 1.08(4) ?
C34c' N33c' . . 1.482(5) ?
C34c' H34c'A . . .99(4) ?
C34c' H34c'B . . .89(4) ?
N33c' C32c' . . 1.477(5) ?
N33c' H33c' . . .75(4) ?
C32c' C31' . . 1.509(5) ?
C32c' H32c'A . . .87(3) ?
C32c' H32c'B . . .96(4) ?
C31' N30' . . 1.503(5) ?
N30' H30'A . . .87(5) ?
N30' H30'B . . .79(4) ?
N30' H30'C . . 1.21(8) ?
Cl1 O11 . . 1.415(5) ?
Cl1 O12 . . 1.423(3) ?
Cl1 O13 . . 1.401(4) ?
Cl1 O14 . . 1.429(6) ?
Cl2 O21 . . 1.440(3) ?
Cl2 O22 . . 1.440(3) ?
Cl2 O23 . . 1.423(4) ?
Cl2 O24 . . 1.423(4) ?
Cl3 O31 . . 1.435(4) ?
Cl3 O32 . . 1.437(3) ?
Cl3 O33 . . 1.439(4) ?
Cl3 O34 . . 1.427(3) ?
Cl4 O41 . . 1.406(4) ?
Cl4 O42 . . 1.429(4) ?
Cl4 O43 . . 1.409(4) ?
Cl4 O44 . . 1.441(3) ?
Cl5 O51 . . 1.428(3) ?
Cl5 O52 . . 1.416(3) ?
Cl5 O53 . . 1.422(3) ?
Cl5 O54 . . 1.440(4) ?
Cl6 O61 . . 1.409(4) ?
Cl6 O62 . . 1.428(4) ?
Cl6 O63 . . 1.451(3) ?
Cl6 O64 . . 1.427(5) ?
Cl7 O71 . . 1.444(3) ?
Cl7 O72 . . 1.382(5) ?
Cl7 O73 . . 1.464(5) ?
Cl7 O74 . . 1.434(4) ?
Cl7 O72' . . 1.471(11) ?
Cl7 O73' . . 1.334(8) ?
Cl7 O74' . . 1.530(10) ?
O72 O72' . . 1.058(13) ?
O72 O74' . . 1.470(11) ?
O73 O73' . . 1.083(13) ?
O74 O73' . . 1.433(13) ?
O74 O74' . . 1.360(13) ?
O01 H01A . . .64(8) ?
O01 H01B . . .81(6) ?
O02 H02A . . .77(6) ?
O02 H02B . . .83(6) ?
O03 H03A . . .93(7) ?
O03 H03B . . .58(6) ?
O04 H04A . . .94(6) ?
O04 H04B . . .70(6) ?
O05 H05A . . .87(4) ?
O05 H05B . . .73(6) ?
O06 H06A . . .88(6) ?
O06 H06B . . .76(6) ?
O07 H07A . . .80(5) ?
O07 H07B . . .71(4) ?
O08 H08A . . .84(6) ?
O08 H08B . . .70(6) ?
O09 H09A . . .67(7) ?
O09 H09B . . .95(6) ?
O010 H010A . . .76(6) ?
O010 H010B . . .74(7) ?
O011 H011A . . .71(6) ?
O011 H011B . . .87(7) ?
O012 H012A . . .931(3) ?
O012 H012B . . 1.087(3) ?

loop_
_geom_contact_atom_site_label_1
_geom_contact_atom_site_label_2
_geom_contact_distance
_geom_contact_site_symmetry_1
_geom_contact_site_symmetry_2
_geom_contact_publ_flag
Co1 C11 3.046(3) . . ?
Co1 C12a 2.982(4) . . ?
Co1 C14a 2.833(3) . . ?
Co1 C14a' 2.814(3) . . ?
Co1 C12a' 2.992(3) . . ?
Co1 C12b 3.003(4) . . ?
Co1 C14b 2.851(5) . . ?
Co1 C14b' 2.811(5) . . ?
Co1 C12b' 2.995(4) . . ?
Co1 C12c 2.988(4) . . ?
Co1 C14c 2.832(4) . . ?
Co1 C14c' 2.793(4) . . ?
Co1 C12c' 2.988(3) . . ?
Co1 C11' 3.042(3) . . ?
Co1 Cl11 4.1911(14) . . ?
Co1 Cl13 4.2017(15) . . ?
Co1 Cl14 4.2026(10) . . ?
Co1 H12aA 3.51(4) . . ?
Co1 H13a 2.34(3) . . ?
Co1 H14aA 3.14(3) . . ?
Co1 H14aB 3.59(3) . . ?
Co1 H14a'B 3.05(3) . . ?
Co1 H13a' 2.37(4) . . ?
Co1 H12a'A 3.48(3) . . ?
Co1 H12bA 3.57(4) . . ?
Co1 H13b 2.33(4) . . ?
Co1 H14bA 3.13(4) . . ?
Co1 H14b'B 3.05(4) . . ?
Co1 H13b' 2.32(4) . . ?
Co1 H12b'A 3.53(3) . . ?
Co1 H13c 2.39(5) . . ?
Co1 H14cA 3.12(4) . . ?
Co1 H14c'A 3.60(4) . . ?
Co1 H14c'B 2.98(4) . . ?
Co1 H13c' 2.34(3) . . ?
Co1 H12c'A 3.48(3) . . ?
Co2 C21 3.058(3) . . ?
Co2 C22a 3.001(3) . . ?
Co2 C24a 2.797(4) . . ?
Co2 C24a' 2.827(4) . . ?
Co2 C22a' 2.988(5) . . ?
Co2 C22b 3.008(4) . . ?
Co2 C24b 2.809(5) . . ?
Co2 C24b' 2.837(4) . . ?
Co2 C22b' 2.993(4) . . ?
Co2 C22c 2.982(3) . . ?
Co2 C24c 2.799(3) . . ?
Co2 C24c' 2.842(3) . . ?
Co2 C22c' 3.005(3) . . ?
Co2 C21' 3.051(3) . . ?
Co2 Cl8 4.1757(11) . . ?
Co2 Cl10 4.1911(14) . '2 656' ?
Co2 Cl15 4.2328(15) . '2 556' ?
Co2 H22aA 3.55(3) . . ?
Co2 H23a 2.35(3) . . ?
Co2 H24aB 2.97(3) . . ?
Co2 H24a'A 3.18(4) . . ?
Co2 H23a' 2.28(5) . . ?
Co2 H22a'A 3.53(4) . . ?
Co2 H22a'B 3.58(4) . . ?
Co2 H22bA 3.49(4) . . ?
Co2 H23b 2.35(4) . . ?
Co2 H24bB 3.05(4) . . ?
Co2 H24b'A 3.19(4) . . ?
Co2 H23b' 2.31(3) . . ?
Co2 H22b'A 3.53(4) . . ?
Co2 H22b'B 3.51(4) . . ?
Co2 H22cA 3.48(3) . . ?
Co2 H23c 2.42(4) . . ?
Co2 H24cB 3.00(3) . . ?
Co2 H24c'A 3.12(3) . . ?
Co2 H23c' 2.36(3) . . ?
Co2 H22c'A 3.56(3) . . ?
Co3 C31 3.048(3) . . ?
Co3 C32a 2.995(4) . . ?
Co3 C34a 2.810(5) . . ?
Co3 C34a' 2.813(4) . . ?
Co3 C32a' 2.986(4) . . ?
Co3 C32b 2.982(4) . . ?
Co3 C34b 2.809(4) . . ?
Co3 C34b' 2.821(5) . . ?
Co3 C32b' 2.999(4) . . ?
Co3 C32c 3.002(4) . . ?
Co3 C34c 2.808(3) . . ?
Co3 C34c' 2.811(3) . . ?
Co3 C32c' 2.988(4) . . ?
Co3 C31' 3.044(3) . . ?
Co3 Cl9 4.2131(11) . '2 566' ?
Co3 Cl12 4.0911(15) . '1 556' ?
Co3 O05 3.831(4) . '1 556' ?
Co3 H32aA 3.55(3) . . ?
Co3 H33a 2.38(3) . . ?
Co3 H34aB 3.13(4) . . ?
Co3 H34a'A 3.11(3) . . ?
Co3 H34a'B 3.59(4) . . ?
Co3 H33a' 2.32(4) . . ?
Co3 H32a'B 3.51(4) . . ?
Co3 H32bA 3.50(4) . . ?
Co3 H33b 2.39(4) . . ?
Co3 H34bB 3.06(3) . . ?
Co3 H34b'A 3.09(4) . . ?
Co3 H33b' 2.36(3) . . ?
Co3 H32cA 3.54(4) . . ?
Co3 H33c 2.40(4) . . ?
Co3 H34cB 3.04(3) . . ?
Co3 H34c'A 3.07(3) . . ?
Co3 H34c'B 3.59(3) . . ?
Co3 H33c' 2.28(3) . . ?
Co3 H32c'A 3.59(3) . . ?
Co3 H32c'B 3.55(4) . . ?
N10 C12a 2.423(5) . . ?
N10 C12b 2.415(5) . . ?
N10 C12c 2.420(5) . . ?
N10 Cl2 3.507(3) . '1 455' ?
N10 O21 2.933(4) . '1 455' ?
N10 O22 3.015(4) . '1 455' ?
N10 O44 2.952(6) . . ?
N10 Cl9 3.245(4) . . ?
N10 O03 2.695(4) . . ?
N10 H12aA 2.57(4) . . ?
N10 H12aB 2.55(4) . . ?
N10 H12bA 2.59(4) . . ?
N10 H12bB 2.52(4) . . ?
N10 H12cA 2.55(4) . . ?
N10 H12cB 2.56(4) . . ?
C11 N13a 2.517(4) . . ?
C11 N13b 2.501(5) . . ?
C11 N13c 2.505(5) . . ?
C11 O44 3.608(5) . . ?
C11 Cl9 3.830(4) . . ?
C11 O03 3.382(4) . . ?
C11 H10A 2.05(4) . . ?
C11 H10B 1.97(4) . . ?
C11 H10C 1.85(4) . . ?
C11 H12aA 1.99(4) . . ?
C11 H12aB 2.04(4) . . ?
C11 H12bA 2.03(5) . . ?
C11 H12bB 2.00(3) . . ?
C11 H12cA 2.06(4) . . ?
C11 H12cB 2.05(5) . . ?
N13a C14a' 2.413(5) . . ?
N13a N13a' 2.691(4) . . ?
N13a N13b 2.823(4) . . ?
N13a N13b' 2.895(4) . . ?
N13a N13c 2.785(4) . . ?
N13a Cl13 3.158(4) . . ?
N13a H12aA 1.97(4) . . ?
N13a H12aB 2.04(4) . . ?
N13a H14aA 1.99(4) . . ?
N13a H14aB 1.97(3) . . ?
N13a H14a'B 2.68(3) . . ?
N13a H13b' 2.63(4) . . ?
C12a C14a 2.458(5) . . ?
C12a C12b 2.528(5) . . ?
C12a C12c 2.530(6) . . ?
C12a O41 3.396(7) . . ?
C12a Cl9 3.520(4) . . ?
C12a Cl13 3.782(5) . . ?
C12a H10B 2.62(4) . . ?
C12a H10C 2.43(4) . . ?
C12a H13a 1.92(4) . . ?
C12a H14aA 2.52(3) . . ?
C12a H14aB 2.70(3) . . ?
C12a H12bA 2.65(4) . . ?
C14a N13a' 2.400(4) . . ?
C14a O41 3.630(6) . . ?
C14a O62 3.306(6) . '2 566' ?
C14a Cl11 3.649(5) . . ?
C14a Cl13 3.849(5) . . ?
C14a O06 3.643(4) . . ?
C14a H12aA 2.37(4) . . ?
C14a H13a 1.91(4) . . ?
C14a H14a'A 2.03(4) . . ?
C14a H14a'B 2.11(4) . . ?
C14a H13a' 2.57(4) . . ?
C14a' C12a' 2.470(5) . . ?
C14a' O24 3.382(5) . . ?
C14a' Cl11 3.735(5) . . ?
C14a' O06 3.134(4) . . ?
C14a' O09 3.555(7) . . ?
C14a' H13a 2.63(4) . . ?
C14a' H14aA 2.06(3) . . ?
C14a' H14aB 2.00(3) . . ?
C14a' H13a' 1.92(4) . . ?
C14a' H12a'B 2.40(3) . . ?
N13a' N13b' 2.828(5) . . ?
N13a' C12b' 2.960(6) . . ?
N13a' N13c 2.884(4) . . ?
N13a' N13c' 2.784(3) . . ?
N13a' C11' 2.496(4) . . ?
N13a' Cl11 3.271(4) . . ?
N13a' H14aA 2.65(3) . . ?
N13a' H14a'A 1.96(3) . . ?
N13a' H14a'B 2.04(4) . . ?
N13a' H12a'A 2.01(3) . . ?
N13a' H12a'B 2.00(4) . . ?
N13a' H13c 2.65(4) . . ?
C12a' C12b' 2.538(6) . . ?
C12a' N13c' 2.931(4) . . ?
C12a' C12c' 2.535(4) . . ?
C12a' N10' 2.416(5) . . ?
C12a' Cl2 3.660(4) . . ?
C12a' O22 3.376(4) . . ?
C12a' O24 3.321(4) . . ?
C12a' Cl8 3.825(4) . . ?
C12a' O01 3.566(5) . '1 655' ?
C12a' O08 3.592(7) . . ?
C12a' H14a'A 2.63(3) . . ?
C12a' H14a'B 2.61(4) . . ?
C12a' H13a' 1.92(4) . . ?
C12a' H12b'A 2.67(4) . . ?
C12a' H12c'B 2.70(3) . . ?
C12a' H10'B 2.60(5) . . ?
C12a' H10'C 2.56(4) . . ?
C12b C14b 2.461(6) . . ?
C12b C12c 2.529(7) . . ?
C12b Cl3 3.930(4) . . ?
C12b O33 3.545(5) . . ?
C12b O34 3.415(6) . . ?
C12b O03 3.426(5) . . ?
C12b H10A 2.56(4) . . ?
C12b H10C 2.53(4) . . ?
C12b H12aB 2.66(3) . . ?
C12b H13b 1.93(4) . . ?
C12b H14bA 2.53(4) . . ?
N13b C14b' 2.414(5) . . ?
N13b N13b' 2.703(4) . . ?
N13b N13c 2.801(5) . . ?
N13b N13c' 2.887(4) . . ?
N13b Cl14 3.192(3) . . ?
N13b H12bA 2.02(4) . . ?
N13b H12bB 2.03(4) . . ?
N13b H14bA 2.00(4) . . ?
N13b H14bB 2.01(5) . . ?
N13b H14b'B 2.67(4) . . ?
N13b H13c' 2.58(4) . . ?
C14b N13b' 2.414(5) . . ?
C14b O34 3.592(5) . . ?
C14b Cl7 3.751(5) . . ?
C14b O72 3.374(6) . . ?
C14b O73 3.350(7) . . ?
C14b O72' 3.304(10) . . ?
C14b O73' 3.472(13) . . ?
C14b Cl13 3.582(3) . . ?
C14b Cl14 3.751(4) . . ?
C14b H12bA 2.41(4) . . ?
C14b H13b 1.87(5) . . ?
C14b H14b'A 2.08(3) . . ?
C14b H14b'B 2.04(3) . . ?
C14b H13b' 2.50(3) . . ?
C14b' C12b' 2.486(5) . . ?
C14b' Cl7 3.588(4) . . ?
C14b' O72 3.234(6) . . ?
C14b' O73 3.688(7) . . ?
C14b' O74 3.279(7) . . ?
C14b' O72' 3.598(10) . . ?
C14b' O73' 3.394(13) . . ?
C14b' O74' 3.077(10) . . ?
C14b' Cl12 3.659(4) . . ?
C14b' Cl13 3.739(3) . . ?
C14b' H13b 2.60(5) . . ?
C14b' H14bA 2.04(3) . . ?
C14b' H14bB 2.05(4) . . ?
C14b' H13b' 1.85(3) . . ?
C14b' H12b'B 2.46(3) . . ?
N13b' N13c' 2.797(5) . . ?
N13b' C12c' 2.928(5) . . ?
N13b' C11' 2.489(5) . . ?
N13b' Cl12 3.738(4) . . ?
N13b' Cl13 3.315(3) . . ?
N13b' H13a 2.61(3) . . ?
N13b' H14bA 2.60(4) . . ?
N13b' H14b'A 2.06(4) . . ?
N13b' H14b'B 2.03(3) . . ?
N13b' H12b'A 2.06(3) . . ?
N13b' H12b'B 2.03(3) . . ?
C12b' C12c' 2.536(5) . . ?
C12b' N10' 2.419(5) . . ?
C12b' Cl10 3.771(4) . . ?
C12b' Cl12 3.388(5) . . ?
C12b' O01 3.600(4) . '1 655' ?
C12b' H14b'B 2.64(3) . . ?
C12b' H13b' 1.90(3) . . ?
C12b' H12c'A 2.61(3) . . ?
C12b' H10'A 2.58(4) . . ?
C12b' H10'B 2.60(4) . . ?
C12c C14c 2.462(5) . . ?
C12c O44 3.336(5) . . ?
C12c Cl11 3.857(4) . . ?
C12c O03 3.451(5) . . ?
C12c H10A 2.62(4) . . ?
C12c H10B 2.53(4) . . ?
C12c H12aA 2.61(4) . . ?
C12c H12bB 2.65(4) . . ?
C12c H13c 1.93(4) . . ?
C12c H14cA 2.49(3) . . ?
N13c C14c' 2.409(4) . . ?
N13c N13c' 2.696(4) . . ?
N13c Cl11 3.114(3) . . ?
N13c H13a' 2.61(4) . . ?
N13c H12cA 2.12(4) . . ?
N13c H12cB 1.99(4) . . ?
N13c H14cA 1.94(3) . . ?
N13c H14cB 2.00(4) . . ?
N13c H14c'B 2.64(3) . . ?
C14c N13c' 2.398(5) . . ?
C14c Cl11 3.747(4) . '2 566' ?
C14c Cl11 3.631(4) . . ?
C14c Cl14 3.621(4) . . ?
C14c H12cA 2.51(4) . . ?
C14c H13c 1.87(3) . . ?
C14c H14c'A 2.01(3) . . ?
C14c H14c'B 2.04(3) . . ?
C14c H13c' 2.54(5) . . ?
C14c' C12c' 2.487(6) . . ?
C14c' O42 3.360(4) . '2 566' ?
C14c' O44 3.391(5) . '2 566' ?
C14c' Cl11 3.924(4) . . ?
C14c' Cl14 3.697(4) . . ?
C14c' O08 3.665(6) . . ?
C14c' H13c 2.60(3) . . ?
C14c' H14cA 2.03(4) . . ?
C14c' H14cB 2.01(4) . . ?
C14c' H13c' 1.93(5) . . ?
C14c' H12c'B 2.42(4) . . ?
N13c' C11' 2.499(4) . . ?
N13c' Cl14 3.231(3) . . ?
N13c' H13b 2.61(4) . . ?
N13c' H14cA 2.63(4) . . ?
N13c' H14c'A 1.97(4) . . ?
N13c' H14c'B 1.99(4) . . ?
N13c' H12c'A 2.04(3) . . ?
N13c' H12c'B 2.00(4) . . ?
C12c' N10' 2.440(4) . . ?
C12c' Cl8 3.603(4) . . ?
C12c' Cl10 3.465(4) . . ?
C12c' O04 3.392(4) . . ?
C12c' H12a'A 2.61(3) . . ?
C12c' H14c'A 2.66(4) . . ?
C12c' H14c'B 2.62(4) . . ?
C12c' H13c' 1.93(4) . . ?
C12c' H10'A 2.54(4) . . ?
C12c' H10'C 2.65(4) . . ?
C11' Cl8 3.797(4) . . ?
C11' Cl10 3.696(4) . . ?
C11' O01 3.540(4) . '1 655' ?
C11' H12a'A 2.04(4) . . ?
C11' H12a'B 2.05(3) . . ?
C11' H12b'A 2.10(4) . . ?
C11' H12b'B 2.01(4) . . ?
C11' H12c'A 2.05(3) . . ?
C11' H12c'B 2.00(4) . . ?
C11' H10'A 1.95(4) . . ?
C11' H10'B 2.06(4) . . ?
C11' H10'C 2.01(4) . . ?
N10' O22 3.544(4) . . ?
N10' Cl3 3.693(3) . '1 655' ?
N10' O31 3.165(5) . '1 655' ?
N10' O33 3.044(4) . '1 655' ?
N10' Cl8 3.261(4) . . ?
N10' Cl10 3.180(4) . . ?
N10' O01 2.821(4) . '1 655' ?
N10' H12a'A 2.65(4) . . ?
N10' H12a'B 2.52(3) . . ?
N10' H12b'A 2.68(3) . . ?
N10' H12b'B 2.47(4) . . ?
N10' H12c'A 2.68(3) . . ?
N10' H12c'B 2.50(4) . . ?
N20 C22a 2.447(5) . . ?
N20 C22b 2.426(4) . . ?
N20 C22c 2.429(5) . . ?
N20 Cl4 3.761(4) . '2 666' ?
N20 O41 3.287(7) . '2 666' ?
N20 O42 3.047(5) . '2 666' ?
N20 O71 3.522(4) . '2 656' ?
N20 Cl11 3.170(4) . '2 666' ?
N20 Cl14 3.248(4) . '1 655' ?
N20 O02 2.777(4) . '2 666' ?
N20 H22aB 2.53(4) . . ?
N20 H22bA 2.66(3) . . ?
N20 H22bB 2.54(3) . . ?
N20 H22cA 2.66(4) . . ?
N20 H22cB 2.56(3) . . ?
C21 N23a 2.492(5) . . ?
C21 N23b 2.490(4) . . ?
C21 N23c 2.518(5) . . ?
C21 Cl11 3.704(4) . '2 666' ?
C21 Cl14 3.780(3) . '1 655' ?
C21 O02 3.414(5) . '2 666' ?
C21 H20A 2.05(4) . . ?
C21 H20B 2.01(4) . . ?
C21 H20C 1.95(4) . . ?
C21 H22aA 2.12(3) . . ?
C21 H22aB 2.04(3) . . ?
C21 H22bA 2.05(4) . . ?
C21 H22bB 2.13(4) . . ?
C21 H22cA 2.04(4) . . ?
C21 H22cB 2.08(3) . . ?
C22a C24a 2.484(6) . . ?
C22a C22b 2.534(5) . . ?
C22a N23b 2.923(4) . . ?
C22a C22c 2.536(4) . . ?
C22a Cl11 3.477(4) . '2 666' ?
C22a Cl14 3.628(4) . '1 655' ?
C22a O03 3.379(4) . '1 655' ?
C22a H20A 2.66(5) . . ?
C22a H20C 2.60(4) . . ?
C22a H23a 1.94(4) . . ?
C22a H24aB 2.62(4) . . ?
C22a H22cA 2.65(3) . . ?
N23a C24a' 2.390(6) . . ?
N23a N23a' 2.696(4) . . ?
N23a N23b 2.784(5) . . ?
N23a N23b' 2.908(4) . . ?
N23a C22c 2.910(4) . . ?
N23a N23c 2.778(3) . . ?
N23a Cl8 3.210(3) . . ?
N23a H22aA 2.06(4) . . ?
N23a H22aB 2.02(3) . . ?
N23a H24aA 2.07(4) . . ?
N23a H24aB 1.99(4) . . ?
N23a H24a'A 2.64(4) . . ?
N23a H23b' 2.67(3) . . ?
C24a N23a' 2.420(4) . . ?
C24a Cl3 3.897(4) . '1 655' ?
C24a O32 3.323(5) . '1 655' ?
C24a O33 3.313(4) . '1 655' ?
C24a Cl8 3.696(4) . . ?
C24a O07 3.546(5) . '1 655' ?
C24a H22aB 2.42(4) . . ?
C24a H23a 1.88(4) . . ?
C24a H24a'A 2.06(3) . . ?
C24a H24a'B 2.03(4) . . ?
C24a H23a' 2.60(3) . . ?
C24a' C22a' 2.469(5) . . ?
C24a' Cl8 3.614(4) . . ?
C24a' Cl10 3.813(4) . . ?
C24a' Cl10 3.609(4) . '2 656' ?
C24a' H23a 2.49(4) . . ?
C24a' H24aA 2.01(3) . . ?
C24a' H24aB 2.07(3) . . ?
C24a' H23a' 1.83(3) . . ?
C24a' H22a'A 2.36(3) . . ?
N23a' N23b' 2.807(5) . . ?
N23a' N23c 2.878(4) . . ?
N23a' N23c' 2.806(4) . . ?
N23a' C21' 2.500(4) . . ?
N23a' Cl10 3.069(3) . '2 656' ?
N23a' H24aB 2.65(3) . . ?
N23a' H24a'A 2.03(3) . . ?
N23a' H24a'B 2.03(3) . . ?
N23a' H22a'A 1.96(4) . . ?
N23a' H22a'B 1.94(4) . . ?
N23a' H23c 2.70(4) . . ?
C22a' C22b' 2.527(7) . . ?
C22a' C22c' 2.522(6) . . ?
C22a' N20' 2.423(5) . . ?
C22a' O32 3.395(5) . '2 556' ?
C22a' Cl10 3.746(4) . '2 656' ?
C22a' O04 3.447(5) . . ?
C22a' H24a'A 2.57(3) . . ?
C22a' H23a' 1.80(4) . . ?
C22a' H22b'B 2.66(4) . . ?
C22a' H22c'A 2.64(3) . . ?
C22a' H20'B 2.64(3) . . ?
C22a' H20'C 2.51(4) . . ?
C22b C24b 2.476(5) . . ?
C22b C22c 2.537(6) . . ?
C22b N23c 2.969(6) . . ?
C22b O62 3.199(7) . '1 655' ?
C22b Cl11 3.802(3) . '2 666' ?
C22b Cl15 3.839(3) . '2 556' ?
C22b O02 3.453(5) . '2 666' ?
C22b H20A 2.63(4) . . ?
C22b H20B 2.55(3) . . ?
C22b H23b 1.84(3) . . ?
C22b H24bB 2.59(3) . . ?
N23b C24b' 2.400(5) . . ?
N23b N23b' 2.699(5) . . ?
N23b N23c 2.799(5) . . ?
N23b N23c' 2.894(4) . . ?
N23b Cl15 3.118(3) . '2 556' ?
N23b H22bA 2.01(3) . . ?
N23b H22bB 2.12(4) . . ?
N23b H24bA 2.07(4) . . ?
N23b H24bB 1.97(3) . . ?
N23b H24b'A 2.69(3) . . ?
N23b H23c' 2.68(4) . . ?
C24b N23b' 2.419(6) . . ?
C24b Cl2 3.562(4) . '2 666' ?
C24b O21 3.517(5) . '2 666' ?
C24b O23 3.019(5) . '2 666' ?
C24b O24 3.560(6) . '2 666' ?
C24b Cl15 3.630(4) . '2 556' ?
C24b H22bB 2.47(3) . . ?
C24b H23b 1.82(3) . . ?
C24b H24b'A 2.11(3) . . ?
C24b H24b'B 2.11(3) . . ?
C24b H23b' 2.58(4) . . ?
C24b' C22b' 2.460(7) . . ?
C24b' Cl2 3.847(5) . '2 666' ?
C24b' O21 3.250(6) . '2 666' ?
C24b' O23 3.472(5) . '2 666' ?
C24b' O43 3.539(5) . '2 566' ?
C24b' Cl8 3.820(4) . . ?
C24b' Cl15 3.748(4) . '2 556' ?
C24b' H23b 2.51(3) . . ?
C24b' H24bA 2.07(4) . . ?
C24b' H24bB 2.05(3) . . ?
C24b' H23b' 1.84(4) . . ?
C24b' H22b'A 2.34(4) . . ?
N23b' N23c' 2.803(4) . . ?
N23b' C21' 2.511(5) . . ?
N23b' Cl8 3.194(3) . . ?
N23b' H23a 2.64(3) . . ?
N23b' H24bB 2.68(4) . . ?
N23b' H24b'A 2.06(4) . . ?
N23b' H24b'B 2.03(4) . . ?
N23b' H22b'A 1.96(3) . . ?
N23b' H22b'B 1.89(4) . . ?
C22b' C22c' 2.532(5) . . ?
C22b' N20' 2.425(6) . . ?
C22b' O42 3.587(5) . '2 566' ?
C22b' O43 3.450(6) . '2 566' ?
C22b' O51 3.684(4) . '2 556' ?
C22b' O53 3.678(5) . '2 556' ?
C22b' O04 3.410(6) . . ?
C22b' H22a'A 2.66(5) . . ?
C22b' H24b'A 2.56(4) . . ?
C22b' H23b' 1.86(3) . . ?
C22b' H20'A 2.61(4) . . ?
C22b' H20'B 2.57(4) . . ?
C22c C24c 2.476(4) . . ?
C22c Cl7 3.692(4) . '2 656' ?
C22c O71 3.324(4) . '2 656' ?
C22c O74 3.152(5) . '2 656' ?
C22c O74' 2.965(10) . '2 656' ?
C22c Cl14 3.805(3) . '1 655' ?
C22c O02 3.408(5) . '2 666' ?
C22c O07 3.554(7) . '1 655' ?
C22c H20B 2.59(4) . . ?
C22c H20C 2.58(4) . . ?
C22c H22bA 2.64(4) . . ?
C22c H23c 1.89(4) . . ?
C22c H24cA 2.67(3) . . ?
C22c H24cB 2.63(3) . . ?
N23c C24c' 2.411(4) . . ?
N23c N23c' 2.712(4) . . ?
N23c O74 3.566(5) . '2 656' ?
N23c O74' 3.407(9) . '2 656' ?
N23c Cl10 3.333(4) . '2 656' ?
N23c H24aB 2.65(3) . . ?
N23c H23a' 2.64(4) . . ?
N23c H22cA 2.01(3) . . ?
N23c H22cB 1.99(4) . . ?
N23c H24cA 1.99(3) . . ?
N23c H24cB 2.00(3) . . ?
N23c H24c'A 2.57(3) . . ?
C24c N23c' 2.422(5) . . ?
C24c O74 3.332(5) . '2 656' ?
C24c O74' 3.680(10) . '2 656' ?
C24c Cl10 3.812(5) . '2 656' ?
C24c Cl12 3.501(4) . '2 656' ?
C24c Cl15 3.907(4) . '2 556' ?
C24c H22cB 2.38(3) . . ?
C24c H23c 1.87(4) . . ?
C24c H24c'A 1.97(4) . . ?
C24c H24c'B 2.12(3) . . ?
C24c H23c' 2.66(4) . . ?
C24c' C22c' 2.464(5) . . ?
C24c' Cl10 3.683(5) . '2 656' ?
C24c' Cl12 3.632(4) . '2 656' ?
C24c' Cl15 3.802(5) . '2 556' ?
C24c' H23c 2.57(3) . . ?
C24c' H24cA 2.04(3) . . ?
C24c' H24cB 2.01(4) . . ?
C24c' H23c' 1.89(4) . . ?
C24c' H22c'A 2.40(4) . . ?
N23c' C21' 2.507(5) . . ?
N23c' Cl15 3.340(4) . '2 556' ?
N23c' H23b 2.68(4) . . ?
N23c' H24cB 2.63(3) . . ?
N23c' H24c'A 2.01(4) . . ?
N23c' H24c'B 2.08(3) . . ?
N23c' H22c'A 2.01(4) . . ?
N23c' H22c'B 2.09(4) . . ?
C22c' N20' 2.424(5) . . ?
C22c' O31 3.465(6) . '2 556' ?
C22c' Cl5 3.914(4) . '2 556' ?
C22c' O51 3.582(4) . '2 556' ?
C22c' O53 3.379(6) . '2 556' ?
C22c' O013 3.445(6) . '2 556' ?
C22c' H22b'A 2.67(4) . . ?
C22c' H24c'A 2.58(3) . . ?
C22c' H23c' 1.86(4) . . ?
C22c' H20'A 2.52(4) . . ?
C22c' H20'C 2.53(5) . . ?
C21' O32 3.665(5) . '2 556' ?
C21' O51 3.608(4) . '2 556' ?
C21' O04 3.383(5) . . ?
C21' H22a'A 2.05(4) . . ?
C21' H22a'B 2.03(4) . . ?
C21' H22b'A 2.05(4) . . ?
C21' H22b'B 1.97(4) . . ?
C21' H22c'A 2.02(3) . . ?
C21' H22c'B 2.06(4) . . ?
C21' H20'A 2.00(4) . . ?
C21' H20'B 2.03(4) . . ?
C21' H20'C 1.95(5) . . ?
N20' O32 2.969(5) . '2 556' ?
N20' O51 2.920(5) . '2 556' ?
N20' Cl7 3.456(3) . '2 556' ?
N20' O71 3.078(4) . '2 556' ?
N20' O73 2.902(6) . '2 556' ?
N20' O72' 2.996(12) . '2 556' ?
N20' O04 2.704(4) . . ?
N20' O013 3.511(5) . '2 556' ?
N20' H22a'A 2.63(3) . . ?
N20' H22a'B 2.58(4) . . ?
N20' H22b'A 2.63(4) . . ?
N20' H22b'B 2.56(4) . . ?
N20' H22c'A 2.60(3) . . ?
N20' H22c'B 2.53(4) . . ?
N30 C32a 2.421(5) . . ?
N30 C32b 2.421(6) . . ?
N30 C32c 2.435(4) . . ?
N30 Cl6 3.662(3) . '1 655' ?
N30 O61 3.011(5) . '1 655' ?
N30 O64 3.439(5) . '1 655' ?
N30 Cl15 3.255(5) . '2 556' ?
N30 O06 2.681(5) . '2 666' ?
N30 O010 2.762(5) . '1 656' ?
N30 H32aA 2.62(3) . . ?
N30 H32aB 2.53(3) . . ?
N30 H32bA 2.62(4) . . ?
N30 H32bB 2.52(4) . . ?
N30 H32cA 2.61(3) . . ?
N30 H32cB 2.56(3) . . ?
C31 N33a 2.506(4) . . ?
C31 N33b 2.511(5) . . ?
C31 N33c 2.505(4) . . ?
C31 Cl15 3.850(4) . '2 556' ?
C31 O06 3.414(4) . '2 666' ?
C31 O010 3.468(5) . '1 656' ?
C31 H30A 1.94(5) . . ?
C31 H30B 2.03(4) . . ?
C31 H30C 2.02(4) . . ?
C31 H32aA 2.05(3) . . ?
C31 H32aB 2.01(4) . . ?
C31 H32bA 2.03(5) . . ?
C31 H32bB 2.07(4) . . ?
C31 H32cA 2.01(4) . . ?
C31 H32cB 2.09(3) . . ?
C32a C34a 2.492(5) . . ?
C32a C32b 2.521(6) . . ?
C32a N33b 2.965(6) . . ?
C32a C32c 2.530(4) . . ?
C32a O21 3.542(5) . '2 666' ?
C32a O24 3.386(4) . '2 666' ?
C32a O06 3.482(5) . '2 666' ?
C32a H30A 2.63(4) . . ?
C32a H30C 2.56(4) . . ?
C32a H33a 1.98(3) . . ?
C32a H34aA 2.69(4) . . ?
C32a H32cA 2.59(3) . . ?
N33a C34a' 2.408(5) . . ?
N33a N33a' 2.717(4) . . ?
N33a N33b 2.794(5) . . ?
N33a N33b' 2.879(5) . . ?
N33a C32c 2.984(4) . . ?
N33a N33c 2.811(3) . . ?
N33a O21 3.608(4) . '2 666' ?
N33a Cl9 3.228(3) . '2 566' ?
N33a H32aA 2.07(3) . . ?
N33a H32aB 1.99(3) . . ?
N33a H34aA 2.00(5) . . ?
N33a H34aB 2.13(4) . . ?
N33a H34a'A 2.70(3) . . ?
N33a H33b' 2.57(4) . . ?
C34a N33a' 2.412(5) . . ?
C34a O21 3.444(4) . '2 666' ?
C34a O43 3.188(6) . '2 566' ?
C34a O53 3.602(6) . '2 556' ?
C34a Cl9 3.790(4) . '2 566' ?
C34a H32aB 2.42(3) . . ?
C34a H33a 1.86(4) . . ?
C34a H34a'A 2.13(3) . . ?
C34a H34a'B 2.03(4) . . ?
C34a H33a' 2.59(3) . . ?
C34a' C32a' 2.487(6) . . ?
C34a' O43 3.541(6) . '2 566' ?
C34a' O54 3.645(7) . '2 556' ?
C34a' O63 3.473(5) . . ?
C34a' Cl9 3.852(4) . '2 566' ?
C34a' O05 3.530(4) . '1 556' ?
C34a' H33a 2.50(4) . . ?
C34a' H34aA 2.06(4) . . ?
C34a' H34aB 2.10(4) . . ?
C34a' H33a' 1.88(3) . . ?
C34a' H32a'A 2.40(3) . . ?
N33a' N33b' 2.809(5) . . ?
N33a' N33c 2.863(4) . . ?
N33a' N33c' 2.801(5) . . ?
N33a' C31' 2.513(6) . . ?
N33a' O05 2.857(5) . '1 556' ?
N33a' H34aB 2.67(4) . . ?
N33a' H34a'A 2.02(3) . . ?
N33a' H34a'B 1.95(4) . . ?
N33a' H32a'A 1.96(3) . . ?
N33a' H32a'B 1.98(3) . . ?
N33a' H33c 2.59(4) . . ?
C32a' C32b' 2.526(7) . . ?
C32a' N33c' 2.994(5) . . ?
C32a' C32c' 2.529(7) . . ?
C32a' N30' 2.412(7) . . ?
C32a' O52 3.271(5) . '1 556' ?
C32a' O63 3.521(6) . . ?
C32a' O64 3.181(6) . . ?
C32a' O05 3.638(6) . '1 556' ?
C32a' H34a'A 2.57(3) . . ?
C32a' H34a'B 2.66(4) . . ?
C32a' H33a' 1.87(4) . . ?
C32a' H32b'B 2.68(4) . . ?
C32a' H30'B 2.48(4) . . ?
C32b C34b 2.486(5) . . ?
C32b C32c 2.546(6) . . ?
C32b N33c 2.980(5) . . ?
C32b Cl1 3.886(5) . '1 656' ?
C32b O13 3.414(9) . '1 656' ?
C32b O14 3.578(8) . '1 656' ?
C32b Cl12 3.910(4) . '1 556' ?
C32b O06 3.475(4) . '2 666' ?
C32b O010 3.333(5) . '1 656' ?
C32b H30B 2.56(4) . . ?
C32b H30C 2.58(4) . . ?
C32b H32aA 2.60(3) . . ?
C32b H33b 1.84(4) . . ?
C32b H34bB 2.65(3) . . ?
N33b C34b' 2.392(5) . . ?
N33b N33b' 2.696(4) . . ?
N33b N33c 2.825(5) . . ?
N33b N33c' 2.877(4) . . ?
N33b O13 3.526(7) . '1 656' ?
N33b Cl12 3.108(3) . '1 556' ?
N33b H32bA 2.00(4) . . ?
N33b H32bB 2.05(3) . . ?
N33b H34bA 2.02(4) . . ?
N33b H34bB 2.04(3) . . ?
N33b H34b'A 2.58(4) . . ?
N33b H33c' 2.60(3) . . ?
C34b N33b' 2.403(5) . . ?
C34b O12 3.396(6) . '2 566' ?
C34b O13 3.428(7) . '1 656' ?
C34b Cl9 3.784(4) . '2 566' ?
C34b Cl12 3.666(4) . '1 556' ?
C34b H32bB 2.45(3) . . ?
C34b H33b 1.86(3) . . ?
C34b H34b'A 2.03(4) . . ?
C34b H34b'B 2.07(4) . . ?
C34b H33b' 2.57(4) . . ?
C34b' C32b' 2.489(5) . . ?
C34b' O12 3.464(6) . '2 566' ?
C34b' Cl9 3.665(4) . '2 566' ?
C34b' Cl12 3.703(4) . '1 556' ?
C34b' Cl13 3.740(5) . '1 556' ?
C34b' O011 3.528(5) . '2 566' ?
C34b' H33b 2.55(3) . . ?
C34b' H34bA 2.00(4) . . ?
C34b' H34bB 2.09(4) . . ?
C34b' H33b' 1.93(5) . . ?
C34b' H32b'A 2.42(3) . . ?
N33b' N33c' 2.806(4) . . ?
N33b' C31' 2.517(4) . . ?
N33b' Cl9 3.167(3) . '2 566' ?
N33b' O011 3.660(5) . '2 566' ?
N33b' H33a 2.61(4) . . ?
N33b' H34bB 2.64(3) . . ?
N33b' H34b'A 2.05(4) . . ?
N33b' H34b'B 2.05(4) . . ?
N33b' H32b'A 2.02(4) . . ?
N33b' H32b'B 2.08(4) . . ?
C32b' C32c' 2.521(5) . . ?
C32b' N30' 2.453(5) . . ?
C32b' O011 3.547(6) . '1 556' ?
C32b' O011 3.544(5) . '2 566' ?
C32b' H34b'A 2.66(4) . . ?
C32b' H33b' 1.97(4) . . ?
C32b' H32c'B 2.64(3) . . ?
C32b' H30'A 2.62(4) . . ?
C32b' H30'B 2.60(4) . . ?
C32c C34c 2.475(5) . . ?
C32c O61 3.673(5) . '2 557' ?
C32c Cl15 3.649(4) . '2 556' ?
C32c Cl15 3.904(3) . '1 656' ?
C32c H30A 2.48(4) . . ?
C32c H30B 2.68(4) . . ?
C32c H32bA 2.67(5) . . ?
C32c H33c 1.95(4) . . ?
C32c H34cA 2.67(3) . . ?
C32c H34cB 2.63(4) . . ?
N33c C34c' 2.399(5) . . ?
N33c N33c' 2.707(5) . . ?
N33c O61 3.629(5) . '2 557' ?
N33c O05 2.849(5) . '1 556' ?
N33c H33a' 2.59(4) . . ?
N33c H32cA 2.06(4) . . ?
N33c H32cB 2.04(3) . . ?
N33c H34cA 2.03(3) . . ?
N33c H34cB 2.07(4) . . ?
N33c H34c'A 2.62(3) . . ?
C34c N33c' 2.405(5) . . ?
C34c O61 3.360(7) . '2 557' ?
C34c Cl12 3.771(5) . '1 556' ?
C34c O05 3.350(6) . '1 556' ?
C34c H32cB 2.42(3) . . ?
C34c H33c 1.91(4) . . ?
C34c H34c'A 2.08(4) . . ?
C34c H34c'B 2.01(4) . . ?
C34c H33c' 2.54(4) . . ?
C34c' C32c' 2.459(6) . . ?
C34c' O74 3.351(7) . '1 556' ?
C34c' O73' 3.390(11) . '1 556' ?
C34c' Cl12 3.628(5) . '1 556' ?
C34c' O02 3.393(4) . '1 546' ?
C34c' O05 3.353(6) . '1 556' ?
C34c' H33c 2.56(4) . . ?
C34c' H34cA 2.10(4) . . ?
C34c' H34cB 2.14(3) . . ?
C34c' H33c' 1.83(3) . . ?
C34c' H32c'A 2.38(4) . . ?
N33c' C31' 2.484(4) . . ?
N33c' O73' 3.567(9) . '1 556' ?
N33c' Cl12 3.079(4) . '1 556' ?
N33c' H33b 2.69(4) . . ?
N33c' H34cB 2.64(3) . . ?
N33c' H34c'A 2.01(4) . . ?
N33c' H34c'B 1.96(3) . . ?
N33c' H32c'A 1.94(3) . . ?
N33c' H32c'B 2.00(4) . . ?
C32c' N30' 2.404(5) . . ?
C32c' O73' 3.138(9) . '1 556' ?
C32c' Cl12 3.848(4) . '1 556' ?
C32c' O013 3.577(6) . '1 556' ?
C32c' H32a'B 2.62(5) . . ?
C32c' H32b'A 2.69(3) . . ?
C32c' H34c'A 2.58(4) . . ?
C32c' H34c'B 2.66(3) . . ?
C32c' H33c' 1.84(3) . . ?
C32c' H30'A 2.63(4) . . ?
C31' O011 3.575(6) . '1 556' ?
C31' O012 3.632(4) . '2 566' ?
C31' H32a'A 2.04(4) . . ?
C31' H32a'B 1.98(5) . . ?
C31' H32b'A 2.05(4) . . ?
C31' H32b'B 2.08(3) . . ?
C31' H32c'A 1.98(3) . . ?
C31' H32c'B 2.04(4) . . ?
C31' H30'A 2.03(4) . . ?
C31' H30'B 1.92(4) . . ?
C31' H30'C 2.27(8) . . ?
N30' O14 3.235(7) . '1 556' ?
N30' O52 3.430(5) . '1 556' ?
N30' O011 2.716(7) . '1 556' ?
N30' O012 2.765(5) . '2 566' ?
N30' O013 2.869(6) . '1 556' ?
N30' H32a'A 2.57(4) . . ?
N30' H32a'B 2.55(4) . . ?
N30' H32b'A 2.59(4) . . ?
N30' H32b'B 2.64(3) . . ?
N30' H32c'A 2.50(3) . . ?
N30' H32c'B 2.61(4) . . ?
Cl1 O31 4.394(3) . . ?
Cl1 O34 4.453(3) . . ?
Cl1 Cl12 4.6832(17) . '1 455' ?
Cl1 O01 3.746(4) . . ?
Cl1 O06 4.463(4) . '2 565' ?
Cl1 O09 3.980(6) . '1 455' ?
Cl1 O09 4.285(5) . '2 565' ?
Cl1 O010 4.421(5) . . ?
Cl1 O011 3.917(5) . . ?
Cl1 O012 3.511(3) . '2 565' ?
Cl1 O013 3.911(5) . . ?
Cl1 H32bA 3.61(4) . '1 454' ?
Cl1 H32bB 3.29(4) . '1 454' ?
Cl1 H34bA 3.52(4) . '1 454' ?
Cl1 H34b'B 3.48(4) . '2 566' ?
Cl1 H01B 3.00(6) . . ?
Cl1 H09A 3.60(6) . '1 455' ?
Cl1 H09B 3.43(8) . '1 455' ?
Cl1 H011B 3.56(8) . . ?
Cl1 H012A 2.6827(13) . '2 565' ?
O11 O12 2.311(6) . . ?
O11 O13 2.288(7) . . ?
O11 O14 2.344(8) . . ?
O11 Cl3 4.133(4) . . ?
O11 O31 3.788(4) . . ?
O11 O34 3.323(5) . . ?
O11 Cl9 3.559(6) . . ?
O11 O01 2.873(6) . . ?
O11 O09 3.800(7) . '1 455' ?
O11 O011 2.947(5) . . ?
O11 O012 4.083(5) . '2 565' ?
O11 O013 3.568(6) . . ?
O11 H34b'B 2.94(3) . '2 566' ?
O11 H30'A 3.36(4) . '1 554' ?
O11 H01A 3.11(8) . . ?
O11 H01B 2.13(5) . . ?
O11 H09B 3.04(7) . '1 455' ?
O11 H011B 2.39(8) . . ?
O11 H012A 3.356(4) . '2 565' ?
O12 O12 3.969(6) . '2 465' ?
O12 O13 2.285(5) . . ?
O12 O13 4.114(7) . '2 465' ?
O12 O14 2.329(6) . . ?
O12 O06 3.786(6) . '2 565' ?
O12 O09 3.028(7) . '2 565' ?
O12 O09 4.133(7) . '1 455' ?
O12 O011 4.205(6) . . ?
O12 O012 2.878(5) . '2 565' ?
O12 H32bB 3.18(4) . '1 454' ?
O12 H34bA 3.27(4) . '1 454' ?
O12 H34bA 2.82(4) . '2 566' ?
O12 H34b'B 2.90(4) . '2 566' ?
O12 H06A 3.19(7) . '2 565' ?
O12 H09A 2.49(6) . '2 565' ?
O12 H012A 1.947(4) . '2 565' ?
O12 H012B 3.312(4) . '2 565' ?
O13 O14 2.324(8) . . ?
O13 O31 4.251(6) . . ?
O13 Cl12 3.340(4) . '1 455' ?
O13 O01 3.423(8) . . ?
O13 O09 3.312(9) . '1 455' ?
O13 H32bA 3.14(5) . '1 454' ?
O13 H32bB 3.08(4) . '1 454' ?
O13 H33b 3.12(4) . '1 454' ?
O13 H34bA 2.67(4) . '1 454' ?
O13 H01B 2.80(6) . . ?
O13 H09A 2.91(6) . '1 455' ?
O13 H09B 2.87(8) . '1 455' ?
O14 O52 4.128(6) . . ?
O14 O64 4.049(7) . '1 554' ?
O14 O06 3.963(7) . '2 565' ?
O14 O010 3.142(7) . . ?
O14 O011 4.081(8) . . ?
O14 O012 3.133(6) . '2 565' ?
O14 O013 3.107(8) . . ?
O14 H32bA 3.13(4) . '1 454' ?
O14 H32bB 3.07(4) . '1 454' ?
O14 H30'A 3.26(4) . '1 554' ?
O14 H30'B 2.98(4) . '1 554' ?
O14 H30'C 2.75(8) . '1 554' ?
O14 H010B 2.97(8) . . ?
O14 H012A 2.566(4) . '2 565' ?
Cl2 O44 4.365(4) . '1 655' ?
Cl2 Cl8 4.7853(13) . . ?
Cl2 Cl9 3.9200(15) . '1 655' ?
Cl2 O01 3.774(4) . '1 655' ?
Cl2 O03 3.963(3) . '1 655' ?
Cl2 O08 4.034(4) . . ?
Cl2 O08 4.492(5) . '2 666' ?
Cl2 H10A 3.36(4) . '1 655' ?
Cl2 H10B 3.41(4) . '1 655' ?
Cl2 H10C 3.28(4) . '1 655' ?
Cl2 H12a'A 3.47(3) . . ?
Cl2 H12a'B 3.00(4) . . ?
Cl2 H24bA 3.02(3) . '2 666' ?
Cl2 H24bB 3.44(4) . '2 666' ?
Cl2 H24b'B 3.30(4) . '2 666' ?
Cl2 H32aA 3.57(3) . '2 666' ?
Cl2 H01A 3.28(9) . '1 655' ?
Cl2 H08A 3.21(6) . . ?
O21 O22 2.369(3) . . ?
O21 O23 2.325(4) . . ?
O21 O24 2.325(4) . . ?
O21 Cl4 4.089(3) . '1 655' ?
O21 O43 3.704(5) . '1 655' ?
O21 O44 3.279(5) . '1 655' ?
O21 Cl9 3.472(4) . '1 655' ?
O21 O03 4.240(4) . '1 655' ?
O21 H10A 3.16(3) . '1 655' ?
O21 H10B 2.57(4) . '1 655' ?
O21 H10C 2.72(4) . '1 655' ?
O21 H24bA 3.09(3) . '2 666' ?
O21 H24b'B 2.55(4) . '2 666' ?
O21 H32aA 3.36(4) . '2 666' ?
O21 H32aB 3.21(3) . '2 666' ?
O21 H33a 3.26(3) . '2 666' ?
O21 H34aA 2.59(3) . '2 666' ?
O22 O23 2.332(5) . . ?
O22 O24 2.340(4) . . ?
O22 Cl3 4.447(3) . '1 655' ?
O22 O33 3.351(4) . '1 655' ?
O22 Cl8 3.896(2) . . ?
O22 Cl9 3.527(3) . '1 655' ?
O22 O01 2.889(5) . '1 655' ?
O22 O03 3.126(4) . '1 655' ?
O22 O08 4.195(5) . . ?
O22 H10A 2.67(4) . '1 655' ?
O22 H10B 3.28(4) . '1 655' ?
O22 H10C 2.74(4) . '1 655' ?
O22 H12a'A 3.19(3) . . ?
O22 H12a'B 2.75(4) . . ?
O22 H10'B 3.05(5) . . ?
O22 H10'C 3.16(4) . . ?
O22 H01A 2.34(9) . '1 655' ?
O22 H03A 3.33(6) . '1 655' ?
O22 H03B 2.85(5) . '1 655' ?
O23 O24 2.334(5) . . ?
O23 Cl8 4.387(3) . . ?
O23 Cl8 4.061(4) . '2 666' ?
O23 Cl11 4.427(4) . . ?
O23 O03 3.927(5) . '1 655' ?
O23 O08 3.644(6) . '2 666' ?
O23 O08 2.854(4) . . ?
O23 H12a'A 3.20(3) . . ?
O23 H12a'B 3.36(4) . . ?
O23 H24bA 2.81(3) . '2 666' ?
O23 H24bB 2.57(4) . '2 666' ?
O23 H24b'B 2.99(3) . '2 666' ?
O23 H08A 2.01(6) . . ?
O23 H08B 3.10(8) . '2 666' ?
O23 H08B 3.16(6) . . ?
O24 Cl9 4.153(3) . '1 655' ?
O24 O01 3.503(5) . '1 655' ?
O24 O06 3.324(5) . . ?
O24 O09 3.578(8) . . ?
O24 H14a'A 2.63(4) . . ?
O24 H12a'B 2.53(3) . . ?
O24 H24bA 2.73(4) . '2 666' ?
O24 H32aA 2.67(3) . '2 666' ?
O24 H32aB 3.27(3) . '2 666' ?
O24 H01A 3.18(8) . '1 655' ?
O24 H06A 3.30(6) . . ?
Cl3 O73 4.126(5) . . ?
Cl3 O72' 4.213(10) . . ?
Cl3 Cl9 4.7413(14) . . ?
Cl3 Cl10 4.6445(15) . '1 455' ?
Cl3 O01 3.482(3) . . ?
Cl3 O013 3.519(6) . . ?
Cl3 H12bA 3.37(4) . . ?
Cl3 H10'A 3.54(4) . '1 455' ?
Cl3 H10'B 3.29(4) . '1 455' ?
Cl3 H10'C 3.61(4) . '1 455' ?
Cl3 H24aA 3.04(3) . '1 455' ?
Cl3 H22a'B 3.38(4) . '2 556' ?
Cl3 H22c'A 3.47(4) . '2 556' ?
Cl3 H20'C 3.09(5) . '2 556' ?
Cl3 H01A 3.42(7) . . ?
Cl3 H01B 3.28(4) . . ?
O31 O32 2.331(4) . . ?
O31 O33 2.356(5) . . ?
O31 O34 2.344(4) . . ?
O31 Cl10 3.640(3) . '1 455' ?
O31 O01 3.163(4) . . ?
O31 O013 3.454(6) . . ?
O31 H10'A 2.81(4) . '1 455' ?
O31 H10'B 2.80(5) . '1 455' ?
O31 H22a'B 2.96(3) . '2 556' ?
O31 H24c'A 3.10(4) . '2 556' ?
O31 H22c'A 2.55(4) . '2 556' ?
O31 H20'C 3.20(5) . '2 556' ?
O31 H01A 3.37(7) . . ?
O31 H01B 2.85(4) . . ?
O32 O33 2.349(4) . . ?
O32 O34 2.337(3) . . ?
O32 Cl7 4.232(3) . . ?
O32 O72 4.001(7) . . ?
O32 O73 3.334(6) . . ?
O32 O72' 3.022(11) . . ?
O32 O73' 4.378(12) . . ?
O32 O04 4.306(4) . '2 556' ?
O32 O07 3.921(5) . . ?
O32 O013 3.670(6) . . ?
O32 H14bB 3.23(4) . . ?
O32 H24aA 2.60(4) . '1 455' ?
O32 H24a'B 3.31(3) . '1 455' ?
O32 H22a'B 2.69(4) . '2 556' ?
O32 H22c'A 3.38(4) . '2 556' ?
O32 H20'B 3.24(4) . '2 556' ?
O32 H20'C 2.11(6) . '2 556' ?
O33 O34 2.337(4) . . ?
O33 Cl8 3.732(3) . '1 455' ?
O33 Cl9 4.572(2) . . ?
O33 O01 3.292(4) . . ?
O33 O03 3.432(6) . . ?
O33 H12bA 3.20(3) . . ?
O33 H12bB 3.04(4) . . ?
O33 H10'A 3.12(4) . '1 455' ?
O33 H10'B 2.77(4) . '1 455' ?
O33 H10'C 2.66(4) . '1 455' ?
O33 H24aA 2.43(3) . '1 455' ?
O33 H01A 3.06(6) . . ?
O33 H03B 3.04(7) . . ?
O34 O73 3.731(6) . . ?
O34 O72' 4.239(10) . . ?
O34 Cl9 3.750(3) . . ?
O34 O01 3.457(4) . . ?
O34 O011 3.492(4) . . ?
O34 O013 2.888(7) . . ?
O34 H12bA 2.61(4) . . ?
O34 H14bA 3.27(3) . . ?
O34 H14bB 3.16(4) . . ?
O34 H01A 3.32(7) . . ?
O34 H01B 3.10(5) . . ?
O34 H011B 2.76(6) . . ?
Cl4 Cl5 4.6727(14) . '1 565' ?
Cl4 O51 4.252(3) . '1 565' ?
Cl4 O53 4.533(3) . '1 565' ?
Cl4 O54 4.406(3) . '1 565' ?
Cl4 O71 4.555(3) . '1 565' ?
Cl4 Cl11 4.6680(15) . . ?
Cl4 O02 3.675(3) . . ?
Cl4 H10B 3.16(4) . . ?
Cl4 H12aA 3.37(5) . . ?
Cl4 H12cB 3.29(3) . . ?
Cl4 H14c'A 3.17(4) . '2 566' ?
Cl4 H20A 3.51(4) . '2 666' ?
Cl4 H20B 3.38(4) . '2 666' ?
Cl4 H24b'B 3.58(3) . '2 566' ?
Cl4 H22b'A 3.41(4) . '2 566' ?
Cl4 H34aA 3.57(5) . '2 566' ?
Cl4 H02A 3.56(4) . . ?
Cl4 H02B 3.54(5) . . ?
O41 O42 2.321(7) . . ?
O41 O43 2.313(5) . . ?
O41 O44 2.335(5) . . ?
O41 Cl6 4.411(4) . '2 566' ?
O41 O62 3.557(6) . '2 566' ?
O41 O63 4.026(5) . '2 566' ?
O41 Cl11 3.729(4) . . ?
O41 O02 3.347(5) . . ?
O41 H10B 3.34(4) . . ?
O41 H12aA 2.50(5) . . ?
O41 H14aA 2.83(3) . . ?
O41 H12cB 2.97(3) . . ?
O41 H20A 2.83(5) . '2 666' ?
O41 H20B 2.92(4) . '2 666' ?
O41 H02A 3.10(4) . . ?
O42 O43 2.288(6) . . ?
O42 O44 2.354(5) . . ?
O42 O51 3.926(4) . '1 565' ?
O42 O71 3.403(4) . '1 565' ?
O42 Cl14 3.815(4) . '2 566' ?
O42 O02 3.366(4) . . ?
O42 O04 3.559(5) . '2 566' ?
O42 H14c'A 2.51(3) . '2 566' ?
O42 H20A 3.06(4) . '2 666' ?
O42 H20B 2.78(3) . '2 666' ?
O42 H20C 2.74(4) . '2 666' ?
O42 H22b'A 3.22(4) . '2 566' ?
O42 H22b'B 3.15(4) . '2 566' ?
O42 H02B 3.06(5) . . ?
O42 H04A 3.04(7) . '2 566' ?
O43 O44 2.316(4) . . ?
O43 Cl5 3.511(3) . '1 565' ?
O43 O51 3.395(5) . '1 565' ?
O43 O53 3.187(4) . '1 565' ?
O43 O54 3.350(4) . '1 565' ?
O43 O02 3.692(5) . . ?
O43 H24b'A 3.19(3) . '2 566' ?
O43 H24b'B 3.00(3) . '2 566' ?
O43 H22b'A 2.65(4) . '2 566' ?
O43 H34aA 2.60(5) . '2 566' ?
O43 H34aB 3.22(4) . '2 566' ?
O43 H34a'B 3.15(4) . '2 566' ?
O44 O03 4.319(5) . . ?
O44 O08 3.942(4) . '2 566' ?
O44 H10A 3.30(4) . . ?
O44 H10B 2.11(5) . . ?
O44 H12aA 3.28(5) . . ?
O44 H12cB 2.57(4) . . ?
O44 H14c'A 2.78(4) . '2 566' ?
O44 H24b'B 3.11(3) . '2 566' ?
Cl5 O63 4.315(3) . '2 556' ?
Cl5 O71 4.445(3) . . ?
Cl5 O73 4.415(7) . . ?
Cl5 O73' 4.513(13) . . ?
Cl5 Cl15 4.8711(17) . . ?
Cl5 O02 3.802(3) . '1 545' ?
Cl5 O05 4.374(3) . . ?
Cl5 O05 3.540(4) . 2 ?
Cl5 O010 3.850(4) . . ?
Cl5 O013 3.729(5) . . ?
Cl5 H22b'A 3.51(3) . '2 556' ?
Cl5 H22c'B 2.95(4) . '2 556' ?
Cl5 H20'A 3.16(5) . '2 556' ?
Cl5 H34aB 3.45(4) . '2 556' ?
Cl5 H32a'B 3.49(3) . '1 554' ?
Cl5 H34c'A 3.57(4) . '1 554' ?
Cl5 H02A 3.61(4) . '1 545' ?
Cl5 H02B 3.30(6) . '1 545' ?
Cl5 H05B 2.87(6) . 2 ?
Cl5 H010B 3.35(6) . . ?
O51 O52 2.352(4) . . ?
O51 O53 2.341(5) . . ?
O51 O54 2.318(6) . . ?
O51 Cl7 3.677(4) . . ?
O51 O71 3.061(4) . . ?
O51 O73 3.186(7) . . ?
O51 O74 4.220(6) . . ?
O51 O72' 4.329(13) . . ?
O51 O73' 3.363(13) . . ?
O51 O02 3.145(4) . '1 545' ?
O51 O013 3.324(5) . . ?
O51 H22b'A 3.03(3) . '2 556' ?
O51 H22c'B 2.78(4) . '2 556' ?
O51 H20'A 1.98(5) . '2 556' ?
O51 H20'B 3.34(4) . '2 556' ?
O51 H20'C 3.37(5) . '2 556' ?
O51 H32c'A 3.37(3) . '1 554' ?
O51 H02A 3.24(4) . '1 545' ?
O51 H02B 2.43(6) . '1 545' ?
O52 O53 2.303(4) . . ?
O52 O54 2.336(5) . . ?
O52 Cl6 4.271(4) . '1 554' ?
O52 O61 4.342(7) . '1 554' ?
O52 O63 4.205(5) . '1 554' ?
O52 O64 3.559(5) . '1 554' ?
O52 O05 3.569(6) . 2 ?
O52 O05 4.288(5) . . ?
O52 O010 3.153(6) . . ?
O52 O013 3.106(7) . . ?
O52 H22c'B 3.24(4) . '2 556' ?
O52 H32a'B 2.40(3) . '1 554' ?
O52 H32c'A 3.06(4) . '1 554' ?
O52 H30'C 2.43(10) . '1 554' ?
O52 H05B 2.98(6) . 2 ?
O52 H010A 3.30(6) . . ?
O52 H010B 2.49(7) . . ?
O53 O54 2.326(4) . . ?
O53 Cl15 3.548(3) . . ?
O53 O05 3.773(5) . 2 ?
O53 O010 3.318(5) . . ?
O53 O013 4.342(6) . . ?
O53 H24b'A 2.88(3) . '2 556' ?
O53 H22b'A 2.87(4) . '2 556' ?
O53 H23c' 3.31(4) . '2 556' ?
O53 H22c'B 2.50(5) . '2 556' ?
O53 H34aB 2.71(4) . '2 556' ?
O53 H05B 3.26(5) . 2 ?
O53 H010A 2.94(6) . . ?
O53 H010B 3.07(6) . . ?
O54 Cl6 4.350(4) . '2 556' ?
O54 O63 2.924(5) . '2 556' ?
O54 O02 3.209(5) . '1 545' ?
O54 O05 2.721(6) . 2 ?
O54 O05 3.296(4) . . ?
O54 H34aB 3.04(4) . '2 556' ?
O54 H34a'B 3.06(4) . '2 556' ?
O54 H34c'A 3.12(4) . '1 554' ?
O54 H02A 2.76(4) . '1 545' ?
O54 H02B 3.01(6) . '1 545' ?
O54 H05A 2.86(5) . . ?
O54 H05A 3.26(5) . 2 ?
O54 H05B 2.01(6) . 2 ?
Cl6 Cl15 4.5867(17) . '2 456' ?
Cl6 O02 3.616(4) . '2 566' ?
Cl6 O05 3.591(3) . '2 556' ?
Cl6 O06 3.556(4) . '2 566' ?
Cl6 O010 4.100(4) . '1 556' ?
Cl6 O012 4.368(4) . '2 566' ?
Cl6 H22bA 3.55(4) . '1 455' ?
Cl6 H30A 3.55(4) . '1 455' ?
Cl6 H30B 3.48(4) . '1 455' ?
Cl6 H30C 3.35(4) . '1 455' ?
Cl6 H32a'A 3.35(4) . . ?
Cl6 H34cA 3.49(4) . '2 557' ?
Cl6 H02A 3.02(5) . '2 566' ?
Cl6 H05A 2.83(5) . '2 556' ?
Cl6 H06B 3.27(6) . '2 566' ?
O61 O62 2.330(5) . . ?
O61 O63 2.323(4) . . ?
O61 O64 2.305(7) . . ?
O61 Cl15 3.453(5) . '2 456' ?
O61 O02 3.944(6) . '2 566' ?
O61 O05 3.321(5) . '2 556' ?
O61 O06 3.944(6) . '2 566' ?
O61 O010 3.521(7) . '1 556' ?
O61 H22bA 3.37(4) . '1 455' ?
O61 H30A 2.67(4) . '1 455' ?
O61 H30B 2.78(4) . '1 455' ?
O61 H30C 3.09(5) . '1 455' ?
O61 H32cB 3.31(3) . '2 557' ?
O61 H33c 3.26(4) . '2 557' ?
O61 H34cA 2.51(4) . '2 557' ?
O61 H05A 2.78(5) . '2 556' ?
O61 H010B 3.33(8) . '1 556' ?
O62 O63 2.333(5) . . ?
O62 O64 2.348(6) . . ?
O62 Cl11 4.448(4) . '2 566' ?
O62 Cl15 4.574(5) . '2 456' ?
O62 O02 3.287(6) . '2 566' ?
O62 O06 3.359(6) . '2 566' ?
O62 H14aA 2.99(3) . '2 566' ?
O62 H14aB 2.95(4) . '2 566' ?
O62 H22bA 2.74(4) . '1 455' ?
O62 H22bB 2.72(4) . '1 455' ?
O62 H02A 2.83(5) . '2 566' ?
O62 H06B 3.23(6) . '2 566' ?
O63 O64 2.361(5) . . ?
O63 O02 3.027(5) . '2 566' ?
O63 O05 3.807(4) . '1 556' ?
O63 O05 2.790(4) . '2 556' ?
O63 H34a'B 2.67(4) . . ?
O63 H32a'A 3.12(4) . . ?
O63 H32a'B 3.29(5) . . ?
O63 H02A 2.30(5) . '2 566' ?
O63 H05A 1.93(4) . '2 556' ?
O63 H05B 3.06(4) . '2 556' ?
O64 O05 4.178(5) . '2 556' ?
O64 O06 2.881(5) . '2 566' ?
O64 O010 3.431(5) . '1 556' ?
O64 O012 3.082(5) . '2 566' ?
O64 H14aB 3.29(3) . '2 566' ?
O64 H30B 3.11(4) . '1 455' ?
O64 H30C 2.96(4) . '1 455' ?
O64 H32a'A 2.55(4) . . ?
O64 H32a'B 2.99(4) . . ?
O64 H30'B 3.32(5) . . ?
O64 H06B 2.37(5) . '2 566' ?
O64 H010B 2.94(6) . '1 556' ?
Cl7 Cl12 4.7716(13) . . ?
Cl7 Cl14 4.5798(13) . '2 556' ?
Cl7 O02 3.902(4) . '1 545' ?
Cl7 O04 3.813(3) . '2 556' ?
Cl7 O07 3.868(5) . '2 556' ?
Cl7 O07 4.291(4) . . ?
Cl7 O013 4.356(5) . . ?
Cl7 H14bB 3.15(4) . . ?
Cl7 H14b'A 3.12(3) . . ?
Cl7 H14b'B 3.47(4) . . ?
Cl7 H22cA 3.39(3) . '2 656' ?
Cl7 H22cB 3.07(4) . '2 656' ?
Cl7 H20'A 3.21(4) . '2 556' ?
Cl7 H20'B 3.21(3) . '2 556' ?
Cl7 H20'C 3.45(4) . '2 556' ?
Cl7 H34c'B 3.44(4) . '1 554' ?
Cl7 H02B 3.32(7) . '1 545' ?
Cl7 H04A 3.45(5) . '2 556' ?
Cl7 H07A 3.10(6) . '2 556' ?
O71 O72 2.341(6) . . ?
O71 O73 2.365(5) . . ?
O71 O74 2.330(4) . . ?
O71 O72' 2.327(12) . . ?
O71 O73' 2.353(9) . . ?
O71 O74' 2.442(11) . . ?
O71 Cl14 3.751(2) . '2 556' ?
O71 O02 2.941(5) . '1 545' ?
O71 O04 3.110(4) . '2 556' ?
O71 O07 4.151(6) . '2 556' ?
O71 H20B 3.10(4) . '2 656' ?
O71 H20C 3.21(4) . '2 656' ?
O71 H22cA 3.08(3) . '2 656' ?
O71 H22cB 2.71(3) . '2 656' ?
O71 H20'A 2.74(4) . '2 556' ?
O71 H20'B 2.67(3) . '2 556' ?
O71 H02B 2.30(7) . '1 545' ?
O71 H04A 2.57(5) . '2 556' ?
O71 H04B 3.38(4) . '2 556' ?
O72 O73 2.322(8) . . ?
O72 O74 2.329(7) . . ?
O72 O73' 2.476(10) . . ?
O72 Cl14 4.259(4) . '2 556' ?
O72 Cl14 3.774(5) . . ?
O72 O04 3.594(6) . '2 556' ?
O72 O07 2.945(7) . '2 556' ?
O72 O07 3.219(6) . . ?
O72 H14bB 2.72(4) . . ?
O72 H14b'A 3.13(3) . . ?
O72 H14b'B 2.82(4) . . ?
O72 H04A 3.32(6) . '2 556' ?
O72 H04B 3.37(4) . '2 556' ?
O72 H07A 2.17(5) . '2 556' ?
O72 H07B 2.68(5) . . ?
O72 H07B 3.08(5) . '2 556' ?
O73 O74 2.329(6) . . ?
O73 O72' 1.712(12) . . ?
O73 O74' 2.816(11) . . ?
O73 O04 4.242(5) . '2 556' ?
O73 O013 2.935(8) . . ?
O73 H14bB 2.69(5) . . ?
O73 H14b'A 3.26(3) . . ?
O73 H20'A 2.60(4) . '2 556' ?
O73 H20'B 3.04(3) . '2 556' ?
O73 H20'C 2.62(4) . '2 556' ?
O73 H32c'A 3.13(4) . '1 554' ?
O74 O72' 2.764(11) . . ?
O74 Cl10 4.612(5) . . ?
O74 Cl12 3.461(4) . . ?
O74 O02 3.719(6) . '1 545' ?
O74 O07 4.080(6) . '2 556' ?
O74 H14b'A 2.52(4) . . ?
O74 H14b'B 3.26(4) . . ?
O74 H22cA 3.13(3) . '2 656' ?
O74 H22cB 2.44(3) . '2 656' ?
O74 H24cA 2.55(3) . '2 656' ?
O74 H34c'B 2.50(4) . '1 554' ?
O74 H02B 3.38(7) . '1 545' ?
O74 H07A 3.37(6) . '2 556' ?
O72' O73' 2.318(14) . . ?
O72' O74' 2.349(14) . . ?
O72' Cl14 4.005(13) . . ?
O72' O04 3.218(9) . '2 556' ?
O72' O07 3.909(11) . '2 556' ?
O72' O07 3.091(11) . . ?
O72' O013 4.323(12) . . ?
O72' H14bB 2.47(4) . . ?
O72' H20'A 3.15(5) . '2 556' ?
O72' H20'B 2.69(4) . '2 556' ?
O72' H20'C 2.75(5) . '2 556' ?
O72' H04A 3.18(5) . '2 556' ?
O72' H04B 3.03(4) . '2 556' ?
O72' H07A 3.17(6) . '2 556' ?
O72' H07B 2.64(5) . . ?
O73' O74' 2.344(15) . . ?
O73' Cl12 4.049(12) . . ?
O73' O02 4.000(12) . '1 545' ?
O73' O013 3.521(14) . . ?
O73' H14bB 3.04(5) . . ?
O73' H14b'A 2.72(4) . . ?
O73' H20'A 3.34(4) . '2 556' ?
O73' H34c'B 2.67(4) . '1 554' ?
O73' H32c'A 2.66(4) . '1 554' ?
O73' H32c'B 2.92(3) . '1 554' ?
O74' Cl10 3.856(10) . . ?
O74' Cl12 4.218(8) . . ?
O74' Cl14 4.419(8) . '2 556' ?
O74' O07 2.767(11) . '2 556' ?
O74' H14b'A 2.66(3) . . ?
O74' H14b'B 2.68(4) . . ?
O74' H22cA 2.56(3) . '2 656' ?
O74' H22cB 2.63(4) . '2 656' ?
O74' H23c 3.03(4) . '2 656' ?
O74' H24cA 3.03(3) . '2 656' ?
O74' H07A 2.03(5) . '2 556' ?
O74' H07B 3.13(5) . '2 556' ?
Cl8 O03 3.277(3) . '1 655' ?
Cl8 O08 3.222(4) . . ?
Cl8 O08 4.278(5) . '2 666' ?
Cl8 H12a'A 3.10(3) . . ?
Cl8 H12c'B 2.75(4) . . ?
Cl8 H10'A 3.58(5) . . ?
Cl8 H10'C 2.44(5) . . ?
Cl8 H23a 2.37(3) . . ?
Cl8 H24aA 3.62(3) . . ?
Cl8 H24a'A 2.87(4) . . ?
Cl8 H24bB 3.49(4) . . ?
Cl8 H24b'B 3.60(3) . . ?
Cl8 H23b' 2.43(3) . . ?
Cl8 H22b'B 3.55(3) . . ?
Cl8 H03A 3.41(6) . '1 655' ?
Cl8 H03B 2.77(5) . '1 655' ?
Cl8 H08A 3.35(6) . . ?
Cl8 H08B 2.70(7) . . ?
Cl9 Cl13 4.6530(16) . . ?
Cl9 O01 3.466(3) . . ?
Cl9 O011 3.305(5) . . ?
Cl9 H10B 3.58(4) . . ?
Cl9 H10C 2.48(5) . . ?
Cl9 H12aB 2.65(4) . . ?
Cl9 H12bA 3.33(3) . . ?
Cl9 H33a 2.36(3) . '2 566' ?
Cl9 H34aA 3.60(4) . '2 566' ?
Cl9 H34a'A 3.15(3) . '2 566' ?
Cl9 H34bB 3.07(4) . '2 566' ?
Cl9 H34b'B 3.46(4) . '2 566' ?
Cl9 H33b' 2.29(3) . '2 566' ?
Cl9 H32b'B 3.64(3) . '2 566' ?
Cl9 H01A 3.01(6) . . ?
Cl9 H01B 3.47(5) . . ?
Cl9 H011A 3.24(6) . . ?
Cl9 H011B 2.75(9) . . ?
Cl10 Cl12 4.7538(16) . . ?
Cl10 O04 3.731(3) . . ?
Cl10 O07 3.457(4) . '2 556' ?
Cl10 H12b'B 2.99(3) . . ?
Cl10 H12c'A 2.70(4) . . ?
Cl10 H10'A 2.35(4) . . ?
Cl10 H10'C 3.58(4) . . ?
Cl10 H24aB 3.37(3) . '2 656' ?
Cl10 H24a'A 3.32(4) . . ?
Cl10 H24a'B 3.33(3) . '2 656' ?
Cl10 H24a'B 3.38(3) . . ?
Cl10 H23a' 2.35(4) . '2 656' ?
Cl10 H22a'A 3.29(4) . . ?
Cl10 H22a'B 3.31(4) . '2 656' ?
Cl10 H23c 2.54(5) . '2 656' ?
Cl10 H24c'A 2.89(4) . '2 656' ?
Cl10 H04B 3.38(4) . . ?
Cl10 H07A 3.53(5) . '2 556' ?
Cl11 O03 3.735(4) . '2 566' ?
Cl11 O08 3.478(4) . . ?
Cl11 H14aA 2.92(4) . . ?
Cl11 H14a'A 3.64(4) . . ?
Cl11 H13a' 2.44(5) . . ?
Cl11 H12cA 3.17(4) . '2 566' ?
Cl11 H12cB 3.49(4) . . ?
Cl11 H13c 2.24(4) . . ?
Cl11 H14cA 3.31(4) . '2 566' ?
Cl11 H14cB 3.30(3) . '2 566' ?
Cl11 H14cB 3.37(3) . . ?
Cl11 H14c'B 3.33(3) . . ?
Cl11 H20A 2.32(4) . '2 666' ?
Cl11 H20C 3.47(4) . '2 666' ?
Cl11 H22aA 2.72(4) . '2 666' ?
Cl11 H22bB 3.00(3) . '2 666' ?
Cl11 H03A 3.49(6) . '2 566' ?
Cl11 H08A 3.54(6) . . ?
Cl12 Cl13 4.1780(16) . . ?
Cl12 H14b'A 2.84(3) . . ?
Cl12 H13b' 3.53(4) . . ?
Cl12 H12b'A 3.20(4) . . ?
Cl12 H12b'B 2.90(4) . . ?
Cl12 H24cA 2.76(3) . '2 656' ?
Cl12 H24c'A 3.51(3) . '2 656' ?
Cl12 H24c'B 3.32(4) . '2 656' ?
Cl12 H32bA 3.60(4) . '1 554' ?
Cl12 H33b 2.31(4) . '1 554' ?
Cl12 H34bA 3.53(3) . '1 554' ?
Cl12 H34b'A 2.95(3) . '1 554' ?
Cl12 H34cB 3.00(4) . '1 554' ?
Cl12 H34c'B 3.44(4) . '1 554' ?
Cl12 H33c' 2.33(4) . '1 554' ?
Cl12 H32c'B 3.48(4) . '1 554' ?
Cl13 O011 3.090(5) . . ?
Cl13 O012 3.058(3) . . ?
Cl13 H12aB 3.32(5) . . ?
Cl13 H13a 2.30(4) . . ?
Cl13 H14aB 3.57(4) . . ?
Cl13 H14a'B 3.60(4) . . ?
Cl13 H14bA 2.74(3) . . ?
Cl13 H13b' 2.55(3) . . ?
Cl13 H34b'A 3.00(4) . '1 554' ?
Cl13 H32b'A 3.17(5) . '1 554' ?
Cl13 H32b'B 3.14(3) . '2 566' ?
Cl13 H32c'B 3.32(4) . '1 554' ?
Cl13 H011A 2.41(6) . . ?
Cl13 H011B 3.55(8) . . ?
Cl13 H012A 3.4542(10) . . ?
Cl13 H012B 1.9735(10) . . ?
Cl14 O04 3.274(3) . . ?
Cl14 O07 4.250(5) . '2 556' ?
Cl14 O07 3.308(5) . . ?
Cl14 H12bB 3.56(3) . . ?
Cl14 H13b 2.36(3) . . ?
Cl14 H14bB 3.49(4) . . ?
Cl14 H14b'B 3.43(4) . . ?
Cl14 H14cA 2.93(4) . . ?
Cl14 H14c'A 3.54(4) . . ?
Cl14 H13c' 2.40(3) . . ?
Cl14 H20C 2.48(5) . '1 455' ?
Cl14 H22aB 2.79(3) . '1 455' ?
Cl14 H22cA 3.10(3) . '1 455' ?
Cl14 H04A 2.47(6) . . ?
Cl14 H04B 3.38(5) . . ?
Cl14 H07A 3.43(5) . . ?
Cl14 H07B 2.76(6) . . ?
Cl15 O010 3.105(4) . . ?
Cl15 H22bA 3.49(3) . '2 556' ?
Cl15 H23b 2.35(3) . '2 556' ?
Cl15 H24bA 3.46(3) . '2 556' ?
Cl15 H24b'A 3.05(3) . '2 556' ?
Cl15 H24cB 3.20(3) . '2 556' ?
Cl15 H23c' 2.58(5) . '2 556' ?
Cl15 H30A 2.43(5) . '2 556' ?
Cl15 H32aB 3.23(3) . '2 556' ?
Cl15 H32cA 2.85(4) . '2 556' ?
Cl15 H32cB 2.92(3) . '1 454' ?
Cl15 H34cA 3.43(3) . '1 454' ?
Cl15 H010A 2.39(6) . . ?
Cl15 H010B 3.63(6) . . ?
O01 O09 2.771(6) . '1 455' ?
O01 H12a'B 2.83(4) . '1 455' ?
O01 H12b'A 2.94(3) . '1 455' ?
O01 H10'A 3.28(3) . '1 455' ?
O01 H10'B 1.83(4) . '1 455' ?
O01 H10'C 3.16(4) . '1 455' ?
O01 H09A 3.11(5) . '1 455' ?
O01 H09B 1.88(6) . '1 455' ?
O02 H20A 3.23(4) . '2 666' ?
O02 H20B 1.83(3) . '2 666' ?
O02 H20C 3.15(4) . '2 666' ?
O02 H22bA 2.80(3) . '2 666' ?
O02 H22cB 2.67(4) . '2 666' ?
O02 H34c'A 3.21(3) . '1 564' ?
O02 H34c'B 2.94(3) . '1 564' ?
O03 O08 2.735(6) . '2 566' ?
O03 H10A 1.69(3) . . ?
O03 H10B 3.06(3) . . ?
O03 H10C 3.16(4) . . ?
O03 H12bB 2.68(4) . . ?
O03 H12cA 2.69(4) . . ?
O03 H22aA 2.73(3) . '1 455' ?
O03 H22aB 3.28(3) . '1 455' ?
O03 H23a 3.30(3) . '1 455' ?
O03 H08A 3.12(8) . '2 566' ?
O03 H08B 3.03(8) . '2 566' ?
O04 O07 2.756(7) . '2 556' ?
O04 H13c' 3.30(3) . . ?
O04 H12c'A 2.83(3) . . ?
O04 H12c'B 3.34(3) . . ?
O04 H22a'A 2.80(4) . . ?
O04 H22b'B 2.80(5) . . ?
O04 H20'A 3.25(4) . . ?
O04 H20'B 1.81(3) . . ?
O04 H20'C 3.19(4) . . ?
O04 H07A 3.09(7) . '2 556' ?
O04 H07B 3.06(6) . '2 556' ?
O05 O05 3.162(5) . 2 ?
O05 H34aB 3.03(3) . '1 554' ?
O05 H33a' 2.06(4) . '1 554' ?
O05 H32a'B 3.29(4) . '1 554' ?
O05 H33c 1.99(4) . '1 554' ?
O05 H34cA 3.31(4) . '1 554' ?
O05 H34c'A 2.62(5) . '1 554' ?
O05 H05A 3.13(5) . 2 ?
O05 H05B 2.89(5) . 2 ?
O06 O09 2.688(7) . . ?
O06 O010 4.261(4) . '2 565' ?
O06 O012 2.958(5) . . ?
O06 H14aB 3.20(3) . . ?
O06 H14a'A 2.68(3) . . ?
O06 H14a'B 2.96(3) . . ?
O06 H30A 3.19(4) . '2 666' ?
O06 H30B 3.03(3) . '2 666' ?
O06 H30C 1.72(4) . '2 666' ?
O06 H32aA 2.78(4) . '2 666' ?
O06 H32bB 2.72(3) . '2 666' ?
O06 H09A 3.03(7) . . ?
O06 H012A 2.939(4) . . ?
O07 O07 3.956(5) . '2 556' ?
O07 H24aB 2.64(3) . '1 455' ?
O07 H22cA 2.67(4) . '1 455' ?
O07 H23c 3.34(4) . '1 455' ?
O07 H04A 3.10(7) . '2 556' ?
O07 H04B 2.06(6) . '2 556' ?
O08 O08 3.790(5) . '2 666' ?
O08 H12a'A 2.68(4) . . ?
O08 H14c'B 2.79(4) . . ?
O08 H03A 1.82(7) . '2 566' ?
O08 H03B 2.99(7) . '2 566' ?
O09 O012 3.649(6) . . ?
O09 H14a'B 2.73(4) . . ?
O09 H12b'A 2.97(3) . . ?
O09 H32bB 3.34(3) . '2 666' ?
O09 H34bB 3.14(3) . '2 666' ?
O09 H01A 3.10(7) . '1 655' ?
O09 H01B 2.93(5) . '1 655' ?
O09 H06A 1.83(6) . . ?
O09 H06B 2.94(5) . . ?
O09 H012A 3.174(5) . . ?
O010 O013 4.339(8) . . ?
O010 H24c'B 3.23(4) . '2 556' ?
O010 H30A 3.16(5) . '1 454' ?
O010 H30B 1.86(4) . '1 454' ?
O010 H30C 3.13(4) . '1 454' ?
O010 H32bA 2.68(4) . '1 454' ?
O010 H32cB 3.05(3) . '1 454' ?
O011 O012 4.060(6) . '2 565' ?
O011 O013 3.613(6) . . ?
O011 H34b'B 2.69(3) . '2 566' ?
O011 H33b' 3.33(4) . '2 566' ?
O011 H32b'A 3.32(3) . '2 566' ?
O011 H32b'A 2.86(4) . '1 554' ?
O011 H32b'B 3.18(4) . '2 566' ?
O011 H32c'B 3.30(4) . '1 554' ?
O011 H30'A 1.85(5) . '1 554' ?
O011 H30'B 2.99(5) . '1 554' ?
O011 H30'C 3.37(10) . '1 554' ?
O012 H14aB 3.04(4) . . ?
O012 H32a'A 3.12(3) . '2 566' ?
O012 H32b'B 3.11(4) . '2 566' ?
O012 H30'A 3.05(4) . '2 566' ?
O012 H30'B 1.98(4) . '2 566' ?
O012 H30'C 3.35(8) . '2 566' ?
O012 H06A 2.87(6) . . ?
O012 H06B 2.27(6) . . ?
O013 H22c'A 2.99(3) . '2 556' ?
O013 H22c'B 3.00(4) . '2 556' ?
O013 H20'A 3.12(3) . '2 556' ?
O013 H20'C 3.03(4) . '2 556' ?
O013 H32c'A 3.01(4) . '1 554' ?
O013 H30'A 2.75(3) . '1 554' ?
O013 H30'B 3.39(4) . '1 554' ?
O013 H30'C 1.97(8) . '1 554' ?
O013 H011B 3.38(8) . . ?
H10A H10B 1.51(5) . . ?
H10A H10C 1.51(6) . . ?
H10A H12bB 2.27(6) . . ?
H10A H12cA 2.35(6) . . ?
H10A H03A 2.08(7) . . ?
H10A H03B 1.96(6) . . ?
H10B H10C 1.35(7) . . ?
H10B H12cB 2.34(5) . . ?
H10C H12aB 2.25(6) . . ?
H12aA H12aB 1.60(7) . . ?
H12aA H14aA 2.14(5) . . ?
H12aB H13a 2.07(5) . . ?
H13a H14aB 2.09(5) . . ?
H13a H13b' 2.14(5) . . ?
H14aA H14aB 1.54(6) . . ?
H14aA H14a'A 2.36(5) . . ?
H14aB H14a'A 2.38(5) . . ?
H14aB H14a'B 2.34(5) . . ?
H14a'A H14a'B 1.54(6) . . ?
H14a'A H13a' 2.16(5) . . ?
H14a'A H12a'B 2.33(5) . . ?
H14a'B H12a'B 2.37(5) . . ?
H14a'B H12b'A 2.37(5) . . ?
H13a' H12a'A 2.05(5) . . ?
H13a' H13c 2.15(5) . . ?
H13a' H14c'B 2.34(4) . . ?
H12a'A H12a'B 1.57(5) . . ?
H12a'A H14c'B 2.35(4) . . ?
H12a'B H10'B 2.33(6) . . ?
H12bA H12bB 1.60(6) . . ?
H12bA H14bA 2.18(5) . . ?
H12bB H13b 2.08(6) . . ?
H13b H14bB 2.10(7) . . ?
H13b H13c' 2.09(6) . . ?
H14bA H14bB 1.61(4) . . ?
H14bA H14b'A 2.36(5) . . ?
H14bA H13b' 2.38(5) . . ?
H14bB H14b'B 2.33(5) . . ?
H14b'A H14b'B 1.55(5) . . ?
H14b'A H13b' 2.17(5) . . ?
H14b'B H12c'A 2.35(5) . . ?
H13b' H12b'A 2.11(5) . . ?
H12b'A H12b'B 1.59(4) . . ?
H12b'B H10'A 2.30(5) . . ?
H12cA H12cB 1.49(5) . . ?
H12cA H14cA 2.24(5) . . ?
H12cB H13c 2.05(5) . . ?
H13c H14cB 2.07(5) . . ?
H14cA H14cB 1.46(6) . . ?
H14cA H14c'A 2.31(5) . . ?
H14cB H14c'A 2.36(5) . . ?
H14cB H14c'B 2.32(5) . . ?
H14c'A H14c'B 1.52(4) . . ?
H14c'A H13c' 2.17(6) . . ?
H14c'A H12c'B 2.38(5) . . ?
H13c' H12c'A 2.10(5) . . ?
H12c'A H12c'B 1.60(6) . . ?
H12c'B H10'C 2.39(5) . . ?
H10'A H10'B 1.55(5) . . ?
H10'A H10'C 1.40(7) . . ?
H10'B H10'C 1.47(6) . . ?
H10'B H01A 2.02(7) . '1 655' ?
H10'B H01B 2.31(6) . '1 655' ?
H20A H20B 1.50(5) . . ?
H20A H20C 1.37(7) . . ?
H20A H22bB 2.36(5) . . ?
H20B H20C 1.45(6) . . ?
H20B H22cB 2.35(6) . . ?
H20B H02A 2.28(6) . '2 666' ?
H20B H02B 2.16(6) . '2 666' ?
H20C H22aB 2.38(6) . . ?
H22aA H22aB 1.56(5) . . ?
H22aA H23a 2.12(5) . . ?
H23a H24aA 2.21(5) . . ?
H23a H23b' 2.21(5) . . ?
H24aA H24aB 1.58(4) . . ?
H24aA H24a'A 2.31(4) . . ?
H24aA H24a'B 2.33(5) . . ?
H24aB H24a'B 2.36(5) . . ?
H24aB H22cA 2.30(5) . . ?
H24aB H23c 2.37(4) . . ?
H24a'A H24a'B 1.54(5) . . ?
H24a'A H22a'A 2.16(4) . . ?
H24a'B H23a' 2.10(5) . . ?
H23a' H22a'A 2.40(5) . . ?
H23a' H22a'B 1.93(5) . . ?
H23a' H23c 2.28(6) . . ?
H22a'A H22a'B 1.49(5) . . ?
H22a'B H20'C 2.34(5) . . ?
H22bA H22bB 1.62(4) . . ?
H22bA H23b 2.01(5) . . ?
H23b H24bA 2.15(5) . . ?
H23b H23c' 2.29(5) . . ?
H24bA H24bB 1.51(5) . . ?
H24b'A H24b'B 1.62(4) . . ?
H24b'A H22b'A 2.13(6) . . ?
H24b'B H23b' 2.10(6) . . ?
H23b' H22b'B 1.94(5) . . ?
H22b'A H22b'B 1.46(6) . . ?
H22cA H22cB 1.54(5) . . ?
H22cA H23c 2.03(5) . . ?
H22cB H23c 2.36(6) . . ?
H22cB H24cA 2.33(4) . . ?
H22cB H24cB 2.40(4) . . ?
H23c H24cA 2.08(5) . . ?
H24cA H24cB 1.54(5) . . ?
H24cA H24c'A 2.25(5) . . ?
H24cB H24c'B 2.39(5) . . ?
H24c'A H24c'B 1.55(6) . . ?
H24c'A H22c'A 2.23(5) . . ?
H24c'B H23c' 2.19(5) . . ?
H23c' H22c'B 2.08(6) . . ?
H22c'A H22c'B 1.55(6) . . ?
H22c'A H20'C 2.36(6) . . ?
H22c'B H20'A 2.24(6) . . ?
H20'A H20'B 1.52(6) . . ?
H20'A H20'C 1.50(7) . . ?
H20'B H20'C 1.53(5) . . ?
H20'B H04A 2.23(6) . . ?
H20'B H04B 2.12(6) . . ?
H30A H30B 1.38(7) . . ?
H30A H30C 1.55(7) . . ?
H30A H32cA 2.35(5) . . ?
H30B H30C 1.48(5) . . ?
H30B H010A 2.20(7) . '1 656' ?
H30B H010B 2.21(8) . '1 656' ?
H30C H32aA 2.37(5) . . ?
H30C H32bB 2.29(6) . . ?
H30C H06A 2.32(7) . '2 666' ?
H30C H06B 2.10(7) . '2 666' ?
H32aA H32aB 1.60(6) . . ?
H32aA H33a 2.17(5) . . ?
H33a H34aA 2.08(7) . . ?
H33a H33b' 2.07(6) . . ?
H34aA H34aB 1.65(4) . . ?
H34aB H34a'B 2.37(5) . . ?
H34a'A H34a'B 1.50(6) . . ?
H34a'A H32a'A 2.27(4) . . ?
H34a'B H33a' 2.11(5) . . ?
H33a' H32a'A 2.39(5) . . ?
H33a' H32a'B 1.99(5) . . ?
H33a' H33c 2.11(5) . . ?
H33a' H05B 2.36(7) . '1 556' ?
H32a'A H32a'B 1.48(4) . . ?
H32a'A H30'B 2.35(6) . . ?
H32bA H32bB 1.52(4) . . ?
H32bA H33b 1.98(5) . . ?
H33b H34bA 2.11(5) . . ?
H33b H33c' 2.23(4) . . ?
H34bA H34bB 1.57(6) . . ?
H34bA H34b'A 2.28(5) . . ?
H34bA H34b'B 2.36(5) . . ?
H34bB H34b'B 2.40(5) . . ?
H34b'A H34b'B 1.60(4) . . ?
H34b'A H32b'A 2.36(5) . . ?
H34b'B H33b' 2.20(7) . . ?
H33b' H32b'B 2.14(5) . . ?
H32b'A H32b'B 1.59(6) . . ?
H32cA H32cB 1.61(5) . . ?
H32cA H33c 2.12(5) . . ?
H32cB H34cA 2.37(4) . . ?
H32cB H34cB 2.38(5) . . ?
H33c H34cA 2.20(5) . . ?
H33c H05A 2.39(6) . '1 556' ?
H34cA H34cB 1.65(6) . . ?
H34c'A H34c'B 1.55(6) . . ?
H34c'A H32c'A 2.31(6) . . ?
H34c'B H33c' 2.08(4) . . ?
H33c' H32c'A 2.36(5) . . ?
H33c' H32c'B 2.01(5) . . ?
H32c'A H32c'B 1.49(6) . . ?
H32c'A H30'C 2.38(9) . . ?
H30'A H30'B 1.34(7) . . ?
H30'A H30'C 1.68(10) . . ?
H30'A H011A 2.32(8) . '1 556' ?
H30'A H011B 2.32(10) . '1 556' ?
H30'B H30'C 1.62(8) . . ?
H30'B H012A 2.35(4) . '2 566' ?
H01A H01B 1.24(11) . . ?
H01A H09B 2.25(10) . '1 455' ?
H01B H09B 1.99(8) . '1 455' ?
H02A H02B 1.35(9) . . ?
H03A H03B 1.24(10) . . ?
H03A H08A 2.26(10) . '2 566' ?
H03A H08B 2.11(10) . '2 566' ?
H04A H04B 1.34(8) . . ?
H05A H05B 1.31(7) . . ?
H06A H06B 1.24(8) . . ?
H06A H09A 2.15(9) . . ?
H06B H012A 2.38(7) . . ?
H07A H07B 1.19(6) . . ?
H08A H08B 1.27(8) . . ?
H09A H09B 1.25(9) . . ?
H010A H010B 1.26(9) . . ?
H011A H011B 1.24(9) . . ?
H012A H012B 1.5972(2) . . ?
